data_1574488
loop_
_publ_author_name
'Cao, Hou-Ji'
'Li, Jia-Xin'
'Yan, Jia-Hui'
'Liu, Miao-Xin'
'Zhao, Qianyi'
'Zhang, Jie'
'Zhang, Ju'
'Yan, Hong'

_publ_section_title
;
 Post-coordination of Ru(ii) controlled regioselective B(4)--H
 acylmethylation of o-carboranes with sulfoxonium ylides
;
_journal_issue 21
_journal_name_full 'Chemical Science'
_journal_page_first 9406
_journal_page_last 9412
_journal_paper_doi 10.1039/D5SC01576F
_journal_volume 16
_journal_year 2025
_chemical_formula_moiety 'C24 H38 B20 O5 Ru'
_chemical_formula_sum 'C24 H38 B20 O5 Ru'
_chemical_formula_weight 723.81
_space_group_crystal_system orthorhombic
_space_group_IT_number 61
_space_group_name_Hall '-P 2ac 2ab'
_space_group_name_H-M_alt 'P b c a'
_atom_sites_solution_hydrogens mixed
_atom_sites_solution_primary direct
_audit_creation_date 2023-08-22
_audit_creation_method
;
Olex2 1.3
(compiled 2020.11.12 svn.r5f609507 for OlexSys, GUI svn.r6408)
;
_audit_update_record
;
2025-02-25 deposited with the CCDC.	2025-04-24 downloaded from the CCDC.
;
_cell_angle_alpha 90
_cell_angle_beta 90
_cell_angle_gamma 90
_cell_formula_units_Z 8
_cell_length_a 20.4669(2)
_cell_length_b 12.00586(15)
_cell_length_c 28.6857(3)
_cell_measurement_reflns_used 8036
_cell_measurement_temperature 293(2)
_cell_measurement_theta_max 70.4790
_cell_measurement_theta_min 4.5260
_cell_volume 7048.73(13)
_computing_cell_refinement 'CrysAlisPro 1.171.42.81a (Rigaku OD, 2023)'
_computing_data_collection 'CrysAlisPro 1.171.42.81a (Rigaku OD, 2023)'
_computing_data_reduction 'CrysAlisPro 1.171.42.81a (Rigaku OD, 2023)'
_computing_molecular_graphics 'Olex2 1.3 (Dolomanov et al., 2009)'
_computing_publication_material 'Olex2 1.3 (Dolomanov et al., 2009)'
_computing_structure_refinement 'SHELXL 2018/3 (Sheldrick, 2015)'
_computing_structure_solution 'SHELXS  (Sheldrick, 2008)'
_diffrn_ambient_temperature 293(2)
_diffrn_detector 'CCD plate'
_diffrn_detector_area_resol_mean 16.2312
_diffrn_detector_type Eos
_diffrn_measured_fraction_theta_full 0.988
_diffrn_measured_fraction_theta_max 0.975
_diffrn_measurement_details
;
List of Runs (angles in degrees, time in seconds):

  # Type    Start    End  Width  t~exp~   \w     \q     \k     \f   Frames
#--------------------------------------------------------------------------
  1  \w   -102.00 -17.00   0.50   17.00    --  -33.50 -57.00   0.00  170
  2  \w   -107.00 -75.00   0.50   17.00    --  -33.50 178.00 150.00   64
  3  \w    -25.00   1.00   0.50   17.00    --  -33.50 -19.00  60.00   52
  4  \w   -102.00 -30.00   0.50   17.00    --  -33.50 -19.00  60.00  144
  5  \w      4.00  29.00   0.50   17.00    --   36.47 -99.00 150.00   50
  6  \w     31.00  76.00   0.50   17.00    --   36.47 -99.00   0.00   90
  7  \w     40.00  69.00   0.50   17.00    --   36.47 -99.00 150.00   58
  8  \w     77.00 106.00   0.50   40.00    --  108.00-111.00 150.00   58
  9  \w     44.00  70.00   0.50   40.00    --  108.00-111.00 150.00   52
 10  \w    106.00 177.00   0.50   40.00    --  108.00  77.00  30.00  142
 11  \w    152.00 177.00   0.50   40.00    --  108.00  77.00 -90.00   50
 12  \w     45.00 109.00   0.50   40.00    --  108.00-111.00  60.00  128
 13  \w     41.00 123.00   0.50   40.00    --  108.00 -61.00  30.00  164
 14  \w     45.00 130.00   0.50   40.00    --  108.00 -30.00 -90.00  170
 15  \w     40.00  95.00   0.50   40.00    --  108.00-111.00   0.00  110
;
_diffrn_measurement_device 'four-circle diffractometer'
_diffrn_measurement_device_type 'Xcalibur, Eos, Gemini'
_diffrn_measurement_method '\w scans'
_diffrn_orient_matrix_type 'CrysAlisPro convention (1999,Acta A55,543-557)'
_diffrn_orient_matrix_UB_11 -0.0203865000
_diffrn_orient_matrix_UB_12 -0.0999568000
_diffrn_orient_matrix_UB_13 -0.0303685000
_diffrn_orient_matrix_UB_21 -0.0724782000
_diffrn_orient_matrix_UB_22 0.0296767000
_diffrn_orient_matrix_UB_23 0.0076292000
_diffrn_orient_matrix_UB_31 0.0014985000
_diffrn_orient_matrix_UB_32 0.0747031000
_diffrn_orient_matrix_UB_33 -0.0436271000
_diffrn_radiation_monochromator graphite
_diffrn_radiation_probe x-ray
_diffrn_radiation_type 'Cu K\a'
_diffrn_radiation_wavelength 1.54184
_diffrn_reflns_av_R_equivalents 0.0398
_diffrn_reflns_av_unetI/netI 0.0382
_diffrn_reflns_Laue_measured_fraction_full 0.988
_diffrn_reflns_Laue_measured_fraction_max 0.975
_diffrn_reflns_limit_h_max 24
_diffrn_reflns_limit_h_min -21
_diffrn_reflns_limit_k_max 14
_diffrn_reflns_limit_k_min -10
_diffrn_reflns_limit_l_max 21
_diffrn_reflns_limit_l_min -34
_diffrn_reflns_number 22139
_diffrn_reflns_point_group_measured_fraction_full 0.988
_diffrn_reflns_point_group_measured_fraction_max 0.975
_diffrn_reflns_theta_full 67.684
_diffrn_reflns_theta_max 70.445
_diffrn_reflns_theta_min 3.763
_diffrn_source 'fine-focus sealed X-ray tube'
_diffrn_source_type 'Enhance (Cu) X-ray Source'
_exptl_absorpt_coefficient_mu 3.863
_exptl_absorpt_correction_T_max 1.00000
_exptl_absorpt_correction_T_min 0.65904
_exptl_absorpt_correction_type multi-scan
_exptl_absorpt_process_details
;
CrysAlisPro 1.171.42.81a (Rigaku Oxford Diffraction, 2023)
Empirical absorption correction using spherical harmonics,
implemented in SCALE3 ABSPACK scaling algorithm.
;
_exptl_crystal_colour yellow
_exptl_crystal_colour_primary yellow
_exptl_crystal_density_diffrn 1.364
_exptl_crystal_description plate
_exptl_crystal_F_000 2928
_exptl_crystal_size_max 0.13
_exptl_crystal_size_mid 0.1
_exptl_crystal_size_min 0.04
_refine_diff_density_max 1.395
_refine_diff_density_min -0.386
_refine_diff_density_rms 0.082
_refine_ls_extinction_method none
_refine_ls_goodness_of_fit_ref 1.027
_refine_ls_hydrogen_treatment constr
_refine_ls_matrix_type full
_refine_ls_number_parameters 452
_refine_ls_number_reflns 6568
_refine_ls_number_restraints 0
_refine_ls_restrained_S_all 1.027
_refine_ls_R_factor_all 0.0683
_refine_ls_R_factor_gt 0.0527
_refine_ls_shift/su_max 0.001
_refine_ls_shift/su_mean 0.000
_refine_ls_structure_factor_coef Fsqd
_refine_ls_weighting_details 'w=1/[\s^2^(Fo^2^)+(0.0974P)^2^+3.1100P] where P=(Fo^2^+2Fc^2^)/3'
_refine_ls_weighting_scheme calc
_refine_ls_wR_factor_gt 0.1459
_refine_ls_wR_factor_ref 0.1612
_reflns_Friedel_coverage 0.000
_reflns_number_gt 5056
_reflns_number_total 6568
_reflns_threshold_expression 'I > 2\s(I)'
_cod_data_source_file d5sc01576f2.cif
_cod_data_source_block A2_H2O
_cod_depositor_comments 'Adding full bibliography for 1574487--1574490.cif.'
_cod_original_cell_volume 7048.75(14)
_cod_database_code 1574488
_shelx_shelxl_version_number 2018/3
_chemical_oxdiff_formula C20H20B6O5Ru1
_shelx_space_group_comment
;
The symmetry employed for this shelxl refinement is uniquely defined
by the following loop, which should always be used as a source of
symmetry information in preference to the above space-group names.
They are only intended as comments.
;
_shelx_estimated_absorpt_t_max 0.861
_shelx_estimated_absorpt_t_min 0.634
_reflns_odcompleteness_completeness 98.64
_reflns_odcompleteness_iscentric 1
_reflns_odcompleteness_theta 66.97
_olex2_refinement_description
;
1. Fixed Uiso
 At 1.2 times of:
  All B(H) groups, All C(H) groups
 At 1.5 times of:
  All O(H,H) groups
2.a Rotating group:
 O3(H3A,H3B)
2.b Aromatic/amide H refined with riding coordinates:
 C4(H4), C4A(H4A), C5(H5), C5A(H5A), C6(H6), C6A(H6A), C7(H7), C7A(H7A),
 C8(H8), C8A(H8A), C10(H10), C11(H11), C12(H12), C13(H13), C14(H14), C15(H15)
2.c Boron cage BH refined with riding coordinates:
 B3(H3), B3A(H3AA), B4(H4B), B4A(H4AA), B5(H5B), B5A(H5AA), B6(H6B), B6A(H6AA),
  B7(H7B), B7A(H7AA), B8(H8B), B8A(H8AA), B9(H9), B9A(H9A), B10(H10A),
 B10A(H10B), B11(H11A), B11A(H11B), B12(H12A), B12A(H12B)
;
_olex2_submission_special_instructions 'No special instructions were received'
_oxdiff_exptl_absorpt_empirical_details
;
Empirical correction (ABSPACK) includes:
- Absorption correction using spherical harmonics
- Frame scaling
;
_oxdiff_exptl_absorpt_empirical_full_max 1.430
_oxdiff_exptl_absorpt_empirical_full_min 0.786

loop_
_space_group_symop_operation_xyz
'x, y, z'
'-x+1/2, -y, z+1/2'
'x+1/2, -y+1/2, -z'
'-x, y+1/2, -z+1/2'
'-x, -y, -z'
'x-1/2, y, -z-1/2'
'-x-1/2, y-1/2, z'
'x, -y-1/2, z-1/2'

loop_
_atom_site_label
_atom_site_type_symbol
_atom_site_fract_x
_atom_site_fract_y
_atom_site_fract_z
_atom_site_U_iso_or_equiv
_atom_site_adp_type
_atom_site_occupancy
_atom_site_site_symmetry_order
_atom_site_calc_flag
_atom_site_refinement_flags_posn
_atom_site_refinement_flags_adp
_atom_site_refinement_flags_occupancy
_atom_site_disorder_assembly
_atom_site_disorder_group
Ru1 Ru 0.32228(2) 0.41910(3) 0.60069(2) 0.04688(14) Uani 1 1 d . . . . .
O1 O 0.25586(15) 0.3842(3) 0.54671(9) 0.0559(7) Uani 1 1 d . . . . .
O1A O 0.23722(15) 0.4231(2) 0.64032(10) 0.0527(7) Uani 1 1 d . . . . .
O2 O 0.20149(17) 0.5437(3) 0.53779(11) 0.0649(8) Uani 1 1 d . . . . .
O2A O 0.2241(2) 0.2440(3) 0.66005(13) 0.0798(11) Uani 1 1 d . . . . .
O3 O 0.29706(17) 0.5895(2) 0.59276(10) 0.0558(7) Uani 1 1 d . . . . .
H3A H 0.294266 0.621050 0.619552 0.084 Uiso 1 1 d R U . . .
H3B H 0.259975 0.594976 0.578928 0.084 Uiso 1 1 d R U . . .
C1 C 0.1654(2) 0.3844(3) 0.49693(12) 0.0443(8) Uani 1 1 d . . . . .
C1A C 0.1428(2) 0.3762(4) 0.68161(13) 0.0524(10) Uani 1 1 d . . . . .
C2 C 0.1947(2) 0.3385(3) 0.44537(12) 0.0451(8) Uani 1 1 d . . . . .
C2A C 0.1447(2) 0.4080(4) 0.73890(13) 0.0525(10) Uani 1 1 d . . . . .
C3 C 0.2653(2) 0.3525(3) 0.43281(13) 0.0484(9) Uani 1 1 d . . . . .
C3A C 0.2090(2) 0.3975(4) 0.76368(13) 0.0513(10) Uani 1 1 d . . . . .
C4 C 0.2840(3) 0.4349(4) 0.40197(16) 0.0665(14) Uani 1 1 d . . . . .
H4 H 0.253394 0.486142 0.391230 0.080 Uiso 1 1 calc R U . . .
C4A C 0.2199(3) 0.3095(5) 0.79266(19) 0.0795(16) Uani 1 1 d . . . . .
H4A H 0.187245 0.256565 0.797039 0.095 Uiso 1 1 calc R U . . .
C5 C 0.3484(4) 0.4414(5) 0.3870(2) 0.0852(19) Uani 1 1 d . . . . .
H5 H 0.360747 0.498122 0.366756 0.102 Uiso 1 1 calc R U . . .
C5A C 0.2789(3) 0.2981(6) 0.8156(2) 0.100(2) Uani 1 1 d . . . . .
H5A H 0.285980 0.237037 0.834948 0.119 Uiso 1 1 calc R U . . .
C6 C 0.3938(3) 0.3659(6) 0.4015(2) 0.091(2) Uani 1 1 d . . . . .
H6 H 0.436699 0.370204 0.391004 0.109 Uiso 1 1 calc R U . . .
C6A C 0.3261(3) 0.3749(7) 0.8101(2) 0.0888(19) Uani 1 1 d . . . . .
H6A H 0.365947 0.366359 0.825348 0.107 Uiso 1 1 calc R U . . .
C7 C 0.3751(3) 0.2830(5) 0.4321(2) 0.0810(16) Uani 1 1 d . . . . .
H7 H 0.405537 0.231074 0.442461 0.097 Uiso 1 1 calc R U . . .
C7A C 0.3158(3) 0.4647(6) 0.7824(2) 0.0831(16) Uani 1 1 d . . . . .
H7A H 0.348078 0.518630 0.779380 0.100 Uiso 1 1 calc R U . . .
C8 C 0.3115(2) 0.2770(5) 0.44733(17) 0.0651(12) Uani 1 1 d . . . . .
H8 H 0.299470 0.220698 0.467870 0.078 Uiso 1 1 calc R U . . .
C8A C 0.2577(3) 0.4764(5) 0.75892(17) 0.0703(13) Uani 1 1 d . . . . .
H8A H 0.251201 0.537676 0.739664 0.084 Uiso 1 1 calc R U . . .
C9 C 0.2122(2) 0.4449(4) 0.53010(12) 0.0459(9) Uani 1 1 d . . . . .
C9A C 0.2078(2) 0.3422(4) 0.65863(12) 0.0525(10) Uani 1 1 d . . . . .
C10 C 0.4224(2) 0.4663(6) 0.5946(3) 0.094(2) Uani 1 1 d . . . . .
H10 H 0.440543 0.534277 0.585909 0.113 Uiso 1 1 calc R U . . .
C11 C 0.4096(2) 0.3868(5) 0.5611(2) 0.0753(15) Uani 1 1 d . . . . .
H11 H 0.419247 0.400910 0.529981 0.090 Uiso 1 1 calc R U . . .
C12 C 0.3822(2) 0.2854(5) 0.5740(2) 0.0695(13) Uani 1 1 d . . . . .
H12 H 0.373953 0.232191 0.551226 0.083 Uiso 1 1 calc R U . . .
C13 C 0.3672(3) 0.2621(5) 0.6189(2) 0.0838(17) Uani 1 1 d . . . . .
H13 H 0.348523 0.193970 0.626734 0.101 Uiso 1 1 calc R U . . .
C14 C 0.3802(4) 0.3429(8) 0.6540(2) 0.111(3) Uani 1 1 d . . . . .
H14 H 0.370296 0.328291 0.685081 0.133 Uiso 1 1 calc R U . . .
C15 C 0.4084(3) 0.4456(8) 0.6410(3) 0.110(3) Uani 1 1 d . . . . .
H15 H 0.417576 0.499074 0.663525 0.132 Uiso 1 1 calc R U . . .
B3 B 0.1739(3) 0.2438(4) 0.48820(17) 0.0528(11) Uani 1 1 d . . . . .
H3 H 0.209796 0.191308 0.506433 0.063 Uiso 1 1 calc R U . . .
B3A B 0.1355(2) 0.5132(4) 0.69865(15) 0.0526(11) Uani 1 1 d . . . . .
H3AA H 0.172557 0.577712 0.692187 0.063 Uiso 1 1 calc R U . . .
B4 B 0.1052(3) 0.2999(5) 0.51748(17) 0.0591(12) Uani 1 1 d . . . . .
H4B H 0.096296 0.283683 0.554681 0.071 Uiso 1 1 calc R U . . .
B4A B 0.0875(3) 0.4553(6) 0.65268(19) 0.0665(15) Uani 1 1 d . . . . .
H4AA H 0.093095 0.482757 0.616319 0.080 Uiso 1 1 calc R U . . .
B5 B 0.0863(3) 0.4305(5) 0.49198(18) 0.0575(12) Uani 1 1 d . . . . .
H5B H 0.065102 0.498699 0.512636 0.069 Uiso 1 1 calc R U . . .
B5A B 0.0712(4) 0.3152(7) 0.6666(2) 0.090(2) Uani 1 1 d . . . . .
H5AA H 0.066203 0.251507 0.639309 0.108 Uiso 1 1 calc R U . . .
B6 B 0.1442(3) 0.4554(4) 0.44711(16) 0.0525(11) Uani 1 1 d . . . . .
H6B H 0.161177 0.540002 0.438743 0.063 Uiso 1 1 calc R U . . .
B6A B 0.1084(3) 0.2835(6) 0.72073(19) 0.0771(19) Uani 1 1 d . . . . .
H6AA H 0.127718 0.199974 0.728320 0.092 Uiso 1 1 calc R U . . .
B7 B 0.1527(3) 0.2223(5) 0.42896(19) 0.0612(13) Uani 1 1 d . . . . .
H7B H 0.174735 0.155044 0.408225 0.073 Uiso 1 1 calc R U . . .
B7A B 0.0892(3) 0.5110(6) 0.75070(19) 0.0729(17) Uani 1 1 d . . . . .
H7AA H 0.095678 0.574407 0.777974 0.088 Uiso 1 1 calc R U . . .
B8 B 0.0951(3) 0.1957(5) 0.4736(2) 0.0669(14) Uani 1 1 d . . . . .
H8B H 0.079128 0.110629 0.482173 0.080 Uiso 1 1 calc R U . . .
B8A B 0.0503(3) 0.5411(8) 0.6964(2) 0.085(2) Uani 1 1 d . . . . .
H8AA H 0.030913 0.624364 0.688462 0.102 Uiso 1 1 calc R U . . .
B9 B 0.0408(3) 0.3113(6) 0.47621(19) 0.0673(15) Uani 1 1 d . . . . .
H9 H -0.010709 0.301617 0.486425 0.081 Uiso 1 1 calc R U . . .
B9A B 0.0110(3) 0.4180(8) 0.6766(2) 0.108(3) Uani 1 1 d . . . . .
H9A H -0.034033 0.421218 0.655722 0.130 Uiso 1 1 calc R U . . .
B10 B 0.0652(3) 0.4084(5) 0.4328(2) 0.0665(15) Uani 1 1 d . . . . .
H10A H 0.029845 0.462146 0.414711 0.080 Uiso 1 1 calc R U . . .
B10A B 0.0241(4) 0.3140(9) 0.7196(3) 0.113(4) Uani 1 1 d . . . . .
H10B H -0.012775 0.249641 0.726903 0.136 Uiso 1 1 calc R U . . .
B11 B 0.1344(3) 0.3525(5) 0.40371(16) 0.0610(13) Uani 1 1 d . . . . .
H11A H 0.144362 0.370222 0.366767 0.073 Uiso 1 1 calc R U . . .
B11A B 0.0728(3) 0.3699(7) 0.7645(2) 0.082(2) Uani 1 1 d . . . . .
H11B H 0.068883 0.341788 0.800844 0.099 Uiso 1 1 calc R U . . .
B12 B 0.0704(3) 0.2621(5) 0.4216(2) 0.0691(15) Uani 1 1 d . . . . .
H12A H 0.038190 0.220384 0.396379 0.083 Uiso 1 1 calc R U . . .
B12A B 0.0123(3) 0.4516(10) 0.7371(2) 0.107(3) Uani 1 1 d . . . . .
H12B H -0.032361 0.476939 0.755632 0.129 Uiso 1 1 calc R U . . .

loop_
_atom_site_aniso_label
_atom_site_aniso_U_11
_atom_site_aniso_U_22
_atom_site_aniso_U_33
_atom_site_aniso_U_23
_atom_site_aniso_U_13
_atom_site_aniso_U_12
Ru1 0.0407(2) 0.0572(2) 0.0428(2) -0.00329(13) -0.00350(11) 0.00350(13)
O1 0.0503(16) 0.0668(18) 0.0505(14) -0.0122(14) -0.0137(13) 0.0101(14)
O1A 0.0512(16) 0.0543(17) 0.0527(15) 0.0045(12) 0.0116(13) 0.0023(13)
O2 0.072(2) 0.0517(18) 0.0707(19) -0.0075(16) -0.0223(17) 0.0060(16)
O2A 0.110(3) 0.053(2) 0.077(2) -0.0027(16) 0.012(2) -0.002(2)
O3 0.0596(19) 0.0518(17) 0.0561(16) -0.0030(13) -0.0054(14) -0.0046(14)
C1 0.047(2) 0.048(2) 0.0377(17) -0.0045(16) -0.0009(15) 0.0053(17)
C1A 0.058(3) 0.059(2) 0.0395(18) 0.0063(17) -0.0028(17) -0.011(2)
C2 0.058(2) 0.0396(19) 0.0378(17) -0.0002(15) 0.0031(16) 0.0036(17)
C2A 0.048(2) 0.074(3) 0.0356(18) 0.0108(18) 0.0027(16) -0.005(2)
C3 0.057(2) 0.042(2) 0.0461(19) -0.0128(16) 0.0036(17) 0.0020(18)
C3A 0.051(2) 0.066(3) 0.0365(18) 0.0020(17) 0.0020(16) 0.003(2)
C4 0.080(4) 0.050(3) 0.069(3) -0.003(2) 0.024(2) -0.004(2)
C4A 0.064(3) 0.093(4) 0.082(3) 0.035(3) -0.007(3) -0.010(3)
C5 0.098(5) 0.064(3) 0.094(4) -0.019(3) 0.043(4) -0.025(3)
C5A 0.083(4) 0.120(5) 0.096(4) 0.051(4) -0.020(3) 0.012(4)
C6 0.061(3) 0.101(5) 0.111(5) -0.050(4) 0.026(3) -0.024(4)
C6A 0.051(3) 0.140(6) 0.076(3) 0.013(4) -0.016(2) 0.004(3)
C7 0.060(3) 0.102(4) 0.081(3) -0.017(3) 0.000(3) 0.012(3)
C7A 0.063(3) 0.107(5) 0.079(4) 0.006(3) -0.015(3) -0.015(3)
C8 0.059(3) 0.073(3) 0.063(3) -0.004(2) 0.005(2) 0.004(2)
C8A 0.071(3) 0.073(3) 0.067(3) 0.009(2) -0.012(2) -0.006(3)
C9 0.046(2) 0.056(2) 0.0363(17) -0.0051(16) 0.0002(15) 0.0008(18)
C9A 0.071(3) 0.052(3) 0.0346(17) -0.0030(16) -0.0036(18) -0.003(2)
C10 0.033(2) 0.091(4) 0.158(7) 0.000(4) -0.013(3) -0.013(3)
C11 0.041(2) 0.099(4) 0.086(3) 0.002(3) 0.012(2) 0.013(3)
C12 0.044(2) 0.075(3) 0.090(3) -0.013(3) -0.005(2) 0.017(2)
C13 0.065(3) 0.082(4) 0.105(4) 0.029(3) -0.001(3) 0.025(3)
C14 0.091(5) 0.178(8) 0.062(3) 0.024(4) -0.018(3) 0.067(5)
C15 0.075(4) 0.144(7) 0.111(5) -0.049(5) -0.059(4) 0.030(4)
B3 0.063(3) 0.041(2) 0.055(2) 0.006(2) 0.001(2) -0.001(2)
B3A 0.052(3) 0.065(3) 0.041(2) 0.013(2) 0.0090(19) 0.012(2)
B4 0.052(3) 0.076(3) 0.050(2) 0.004(2) 0.002(2) -0.005(3)
B4A 0.046(3) 0.099(4) 0.055(3) 0.025(3) -0.005(2) -0.011(3)
B5 0.045(3) 0.067(3) 0.060(3) -0.010(2) -0.005(2) 0.008(2)
B5A 0.086(5) 0.120(6) 0.065(3) 0.030(4) -0.023(3) -0.055(4)
B6 0.061(3) 0.047(2) 0.050(2) 0.004(2) -0.011(2) 0.012(2)
B6A 0.084(4) 0.090(4) 0.058(3) 0.028(3) -0.011(3) -0.040(4)
B7 0.067(3) 0.054(3) 0.062(3) -0.013(2) 0.003(2) -0.014(3)
B7A 0.056(3) 0.111(5) 0.051(3) 0.012(3) 0.016(2) 0.024(3)
B8 0.069(3) 0.063(3) 0.069(3) -0.002(3) 0.006(3) -0.017(3)
B8A 0.048(3) 0.141(6) 0.065(3) 0.034(4) 0.015(3) 0.027(4)
B9 0.048(3) 0.091(4) 0.062(3) -0.016(3) -0.004(2) -0.012(3)
B9A 0.042(3) 0.208(10) 0.074(4) 0.062(5) -0.005(3) -0.026(4)
B10 0.054(3) 0.083(4) 0.062(3) 0.001(3) -0.017(2) 0.010(3)
B10A 0.064(4) 0.182(9) 0.093(5) 0.076(6) -0.020(4) -0.056(5)
B11 0.070(3) 0.072(4) 0.041(2) -0.003(2) -0.009(2) -0.004(3)
B11A 0.051(3) 0.137(6) 0.059(3) 0.042(4) 0.002(2) -0.018(4)
B12 0.061(3) 0.085(4) 0.061(3) -0.015(3) -0.005(2) -0.017(3)
B12A 0.046(3) 0.202(10) 0.075(4) 0.058(5) 0.013(3) 0.010(5)

loop_
_atom_type_symbol
_atom_type_description
_atom_type_scat_dispersion_real
_atom_type_scat_dispersion_imag
_atom_type_scat_source
C C 0.0181 0.0091 'International Tables Vol C Tables 4.2.6.8 and 6.1.1.4'
H H 0.0000 0.0000 'International Tables Vol C Tables 4.2.6.8 and 6.1.1.4'
B B 0.0090 0.0039 'International Tables Vol C Tables 4.2.6.8 and 6.1.1.4'
O O 0.0492 0.0322 'International Tables Vol C Tables 4.2.6.8 and 6.1.1.4'
Ru Ru 0.0552 3.2960 'International Tables Vol C Tables 4.2.6.8 and 6.1.1.4'

loop_
_geom_angle_atom_site_label_1
_geom_angle_atom_site_label_2
_geom_angle_atom_site_label_3
_geom_angle
_geom_angle_site_symmetry_1
_geom_angle_site_symmetry_3
_geom_angle_publ_flag
O1 Ru1 O3 87.49(12) . . ?
O1 Ru1 C10 127.8(2) . . ?
O1 Ru1 C11 96.44(18) . . ?
O1 Ru1 C12 87.60(16) . . ?
O1 Ru1 C13 106.2(2) . . ?
O1 Ru1 C14 143.0(3) . . ?
O1 Ru1 C15 164.5(3) . . ?
O1A Ru1 O1 82.30(12) . . ?
O1A Ru1 O3 80.36(12) . . ?
O1A Ru1 C10 147.4(2) . . ?
O1A Ru1 C11 170.92(19) . . ?
O1A Ru1 C12 133.31(17) . . ?
O1A Ru1 C13 104.13(18) . . ?
O1A Ru1 C14 94.8(2) . . ?
O1A Ru1 C15 113.1(3) . . ?
O3 Ru1 C10 88.2(2) . . ?
O3 Ru1 C11 108.61(19) . . ?
O3 Ru1 C12 144.75(18) . . ?
O3 Ru1 C13 166.0(2) . . ?
O3 Ru1 C14 128.5(3) . . ?
O3 Ru1 C15 96.6(3) . . ?
C10 Ru1 C11 37.5(2) . . ?
C10 Ru1 C12 67.9(2) . . ?
C10 Ru1 C13 81.0(3) . . ?
C10 Ru1 C14 68.9(3) . . ?
C11 Ru1 C12 37.6(2) . . ?
C11 Ru1 C13 67.5(2) . . ?
C12 Ru1 C13 36.5(2) . . ?
C14 Ru1 C11 80.8(2) . . ?
C14 Ru1 C12 67.7(3) . . ?
C14 Ru1 C13 38.7(3) . . ?
C15 Ru1 C10 37.9(3) . . ?
C15 Ru1 C11 68.1(3) . . ?
C15 Ru1 C12 80.4(2) . . ?
C15 Ru1 C13 69.4(3) . . ?
C15 Ru1 C14 38.6(3) . . ?
C9 O1 Ru1 128.9(3) . . ?
C9A O1A Ru1 127.6(3) . . ?
Ru1 O3 H3A 110.2 . . ?
Ru1 O3 H3B 109.7 . . ?
H3A O3 H3B 108.7 . . ?
C2 C1 B3 61.0(2) . . ?
C2 C1 B4 111.4(3) . . ?
C2 C1 B5 111.5(3) . . ?
C2 C1 B6 61.6(2) . . ?
C9 C1 C2 118.5(3) . . ?
C9 C1 B3 119.6(3) . . ?
C9 C1 B4 121.3(3) . . ?
C9 C1 B5 119.2(3) . . ?
C9 C1 B6 116.0(3) . . ?
B3 C1 B5 113.6(3) . . ?
B3 C1 B6 113.1(3) . . ?
B4 C1 B3 62.4(3) . . ?
B4 C1 B5 62.4(3) . . ?
B4 C1 B6 113.6(3) . . ?
B5 C1 B6 62.2(3) . . ?
C2A C1A B3A 60.6(2) . . ?
C2A C1A B4A 111.4(4) . . ?
C2A C1A B5A 111.4(4) . . ?
C2A C1A B6A 61.5(3) . . ?
C9A C1A C2A 117.1(3) . . ?
C9A C1A B3A 116.7(4) . . ?
C9A C1A B4A 121.1(3) . . ?
C9A C1A B5A 121.6(4) . . ?
C9A C1A B6A 117.3(4) . . ?
B3A C1A B6A 113.2(4) . . ?
B4A C1A B3A 63.0(3) . . ?
B4A C1A B6A 114.0(4) . . ?
B5A C1A B3A 114.2(5) . . ?
B5A C1A B4A 62.6(4) . . ?
B5A C1A B6A 62.3(3) . . ?
C1 C2 B3 60.3(2) . . ?
C1 C2 B6 60.1(2) . . ?
C1 C2 B7 109.3(3) . . ?
C1 C2 B11 108.8(3) . . ?
C3 C2 C1 121.0(3) . . ?
C3 C2 B3 118.8(3) . . ?
C3 C2 B6 119.2(4) . . ?
C3 C2 B7 120.8(3) . . ?
C3 C2 B11 120.8(3) . . ?
B3 C2 B6 111.3(3) . . ?
B7 C2 B3 62.2(3) . . ?
B7 C2 B6 111.6(4) . . ?
B7 C2 B11 61.8(3) . . ?
B11 C2 B3 112.4(4) . . ?
B11 C2 B6 61.2(3) . . ?
C1A C2A B3A 60.7(3) . . ?
C1A C2A B6A 60.4(3) . . ?
C1A C2A B7A 109.9(3) . . ?
C1A C2A B11A 109.7(4) . . ?
C3A C2A C1A 117.6(3) . . ?
C3A C2A B3A 118.4(4) . . ?
C3A C2A B6A 116.2(4) . . ?
C3A C2A B7A 123.3(4) . . ?
C3A C2A B11A 122.0(3) . . ?
B3A C2A B6A 112.3(3) . . ?
B7A C2A B3A 62.0(3) . . ?
B7A C2A B6A 113.2(4) . . ?
B11A C2A B3A 112.9(4) . . ?
B11A C2A B6A 62.1(4) . . ?
B11A C2A B7A 62.4(4) . . ?
C4 C3 C2 120.0(4) . . ?
C8 C3 C2 121.1(4) . . ?
C8 C3 C4 118.5(5) . . ?
C4A C3A C2A 119.8(4) . . ?
C4A C3A C8A 118.3(5) . . ?
C8A C3A C2A 121.9(4) . . ?
C3 C4 H4 120.0 . . ?
C3 C4 C5 120.0(6) . . ?
C5 C4 H4 120.0 . . ?
C3A C4A H4A 119.7 . . ?
C3A C4A C5A 120.7(5) . . ?
C5A C4A H4A 119.7 . . ?
C4 C5 H5 119.5 . . ?
C6 C5 C4 121.0(6) . . ?
C6 C5 H5 119.5 . . ?
C4A C5A H5A 119.9 . . ?
C6A C5A C4A 120.3(5) . . ?
C6A C5A H5A 119.9 . . ?
C5 C6 H6 120.5 . . ?
C5 C6 C7 119.0(5) . . ?
C7 C6 H6 120.5 . . ?
C5A C6A H6A 120.0 . . ?
C5A C6A C7A 120.1(5) . . ?
C7A C6A H6A 120.0 . . ?
C6 C7 H7 119.9 . . ?
C8 C7 C6 120.1(6) . . ?
C8 C7 H7 119.9 . . ?
C6A C7A H7A 119.8 . . ?
C6A C7A C8A 120.3(6) . . ?
C8A C7A H7A 119.8 . . ?
C3 C8 C7 121.4(5) . . ?
C3 C8 H8 119.3 . . ?
C7 C8 H8 119.3 . . ?
C3A C8A H8A 119.8 . . ?
C7A C8A C3A 120.4(5) . . ?
C7A C8A H8A 119.8 . . ?
O1 C9 C1 114.0(4) . . ?
O2 C9 O1 128.7(4) . . ?
O2 C9 C1 117.3(4) . . ?
O1A C9A C1A 112.8(4) . . ?
O2A C9A O1A 128.9(5) . . ?
O2A C9A C1A 118.3(4) . . ?
Ru1 C10 H10 129.7 . . ?
C11 C10 Ru1 72.0(3) . . ?
C11 C10 H10 119.8 . . ?
C11 C10 C15 120.4(7) . . ?
C15 C10 Ru1 71.0(4) . . ?
C15 C10 H10 119.8 . . ?
Ru1 C11 H11 130.5 . . ?
C10 C11 Ru1 70.5(3) . . ?
C10 C11 H11 120.1 . . ?
C10 C11 C12 119.8(6) . . ?
C12 C11 Ru1 71.5(3) . . ?
C12 C11 H11 120.1 . . ?
Ru1 C12 H12 131.1 . . ?
C11 C12 Ru1 70.9(3) . . ?
C11 C12 H12 119.1 . . ?
C13 C12 Ru1 71.8(3) . . ?
C13 C12 C11 121.8(6) . . ?
C13 C12 H12 119.1 . . ?
Ru1 C13 H13 130.6 . . ?
C12 C13 Ru1 71.7(3) . . ?
C12 C13 H13 120.3 . . ?
C12 C13 C14 119.3(6) . . ?
C14 C13 Ru1 69.9(3) . . ?
C14 C13 H13 120.3 . . ?
Ru1 C14 H14 130.1 . . ?
C13 C14 Ru1 71.4(3) . . ?
C13 C14 H14 120.5 . . ?
C15 C14 Ru1 70.4(3) . . ?
C15 C14 C13 119.0(6) . . ?
C15 C14 H14 120.5 . . ?
Ru1 C15 H15 130.3 . . ?
C10 C15 Ru1 71.1(3) . . ?
C10 C15 C14 119.8(6) . . ?
C10 C15 H15 120.1 . . ?
C14 C15 Ru1 71.1(3) . . ?
C14 C15 H15 120.1 . . ?
C1 B3 C2 58.7(2) . . ?
C1 B3 H3 124.2 . . ?
C1 B3 B4 58.4(3) . . ?
C1 B3 B7 105.0(3) . . ?
C1 B3 B8 105.4(4) . . ?
C2 B3 H3 123.4 . . ?
C2 B3 B4 106.4(3) . . ?
C2 B3 B7 58.3(3) . . ?
C2 B3 B8 105.8(4) . . ?
B4 B3 H3 121.5 . . ?
B4 B3 B7 108.4(4) . . ?
B7 B3 H3 122.4 . . ?
B8 B3 H3 122.4 . . ?
B8 B3 B4 60.7(3) . . ?
B8 B3 B7 60.1(3) . . ?
C1A B3A H3AA 124.3 . . ?
C1A B3A B4A 57.7(3) . . ?
C1A B3A B7A 105.7(4) . . ?
C1A B3A B8A 104.8(5) . . ?
C2A B3A C1A 58.7(2) . . ?
C2A B3A H3AA 123.6 . . ?
C2A B3A B4A 105.7(4) . . ?
C2A B3A B7A 58.8(3) . . ?
C2A B3A B8A 105.7(4) . . ?
B4A B3A H3AA 122.0 . . ?
B7A B3A H3AA 121.5 . . ?
B7A B3A B4A 108.8(4) . . ?
B7A B3A B8A 60.5(3) . . ?
B8A B3A H3AA 122.6 . . ?
B8A B3A B4A 60.4(4) . . ?
C1 B4 B3 59.2(3) . . ?
C1 B4 H4B 124.2 . . ?
C1 B4 B5 59.2(3) . . ?
C1 B4 B8 104.9(3) . . ?
C1 B4 B9 105.1(4) . . ?
B3 B4 H4B 121.6 . . ?
B3 B4 B5 108.3(4) . . ?
B3 B4 B8 59.4(3) . . ?
B3 B4 B9 107.6(4) . . ?
B5 B4 H4B 121.4 . . ?
B5 B4 B8 107.7(4) . . ?
B5 B4 B9 59.7(3) . . ?
B8 B4 H4B 122.7 . . ?
B9 B4 H4B 122.5 . . ?
B9 B4 B8 60.0(3) . . ?
C1A B4A B3A 59.3(3) . . ?
C1A B4A H4AA 124.2 . . ?
C1A B4A B5A 58.6(3) . . ?
C1A B4A B8A 105.2(4) . . ?
C1A B4A B9A 105.0(4) . . ?
B3A B4A H4AA 121.7 . . ?
B3A B4A B8A 59.5(3) . . ?
B5A B4A B3A 108.0(4) . . ?
B5A B4A H4AA 121.4 . . ?
B5A B4A B8A 108.0(5) . . ?
B5A B4A B9A 60.2(5) . . ?
B8A B4A H4AA 122.4 . . ?
B9A B4A B3A 107.4(4) . . ?
B9A B4A H4AA 122.5 . . ?
B9A B4A B8A 59.8(4) . . ?
C1 B5 B4 58.4(3) . . ?
C1 B5 H5B 124.6 . . ?
C1 B5 B6 59.0(3) . . ?
C1 B5 B9 104.9(4) . . ?
C1 B5 B10 105.1(4) . . ?
B4 B5 H5B 121.5 . . ?
B4 B5 B6 107.6(4) . . ?
B6 B5 H5B 121.9 . . ?
B9 B5 B4 60.3(3) . . ?
B9 B5 H5B 122.2 . . ?
B9 B5 B6 107.6(4) . . ?
B9 B5 B10 60.3(3) . . ?
B10 B5 B4 108.4(4) . . ?
B10 B5 H5B 122.1 . . ?
B10 B5 B6 59.5(3) . . ?
C1A B5A B4A 58.7(3) . . ?
C1A B5A H5AA 124.2 . . ?
C1A B5A B6A 59.9(3) . . ?
C1A B5A B9A 105.1(5) . . ?
C1A B5A B10A 104.7(4) . . ?
B4A B5A H5AA 121.3 . . ?
B4A B5A B6A 108.9(5) . . ?
B4A B5A B9A 60.1(4) . . ?
B4A B5A B10A 107.5(6) . . ?
B6A B5A H5AA 121.0 . . ?
B6A B5A B10A 59.3(4) . . ?
B9A B5A H5AA 122.4 . . ?
B9A B5A B6A 107.9(6) . . ?
B9A B5A B10A 59.6(5) . . ?
B10A B5A H5AA 123.1 . . ?
C1 B6 C2 58.3(2) . . ?
C1 B6 B5 58.9(3) . . ?
C1 B6 H6B 124.0 . . ?
C1 B6 B10 105.5(4) . . ?
C1 B6 B11 105.5(3) . . ?
C2 B6 B5 106.3(3) . . ?
C2 B6 H6B 123.3 . . ?
C2 B6 B10 106.2(4) . . ?
C2 B6 B11 58.9(3) . . ?
B5 B6 H6B 121.7 . . ?
B10 B6 B5 60.2(3) . . ?
B10 B6 H6B 122.4 . . ?
B10 B6 B11 60.5(3) . . ?
B11 B6 B5 108.5(4) . . ?
B11 B6 H6B 121.9 . . ?
C1A B6A C2A 58.0(3) . . ?
C1A B6A B5A 57.9(3) . . ?
C1A B6A H6AA 124.7 . . ?
C1A B6A B10A 104.6(4) . . ?
C1A B6A B11A 104.4(4) . . ?
C2A B6A B5A 105.1(4) . . ?
C2A B6A H6AA 124.6 . . ?
C2A B6A B10A 104.2(6) . . ?
C2A B6A B11A 57.8(3) . . ?
B5A B6A H6AA 121.6 . . ?
B5A B6A B11A 108.4(6) . . ?
B10A B6A B5A 61.2(4) . . ?
B10A B6A H6AA 123.0 . . ?
B10A B6A B11A 59.5(5) . . ?
B11A B6A H6AA 122.5 . . ?
C2 B7 B3 59.5(3) . . ?
C2 B7 H7B 122.9 . . ?
C2 B7 B8 106.5(4) . . ?
C2 B7 B11 59.7(3) . . ?
C2 B7 B12 107.0(4) . . ?
B3 B7 H7B 121.6 . . ?
B8 B7 B3 59.7(3) . . ?
B8 B7 H7B 122.1 . . ?
B11 B7 B3 108.5(4) . . ?
B11 B7 H7B 121.1 . . ?
B11 B7 B8 108.5(4) . . ?
B11 B7 B12 60.5(3) . . ?
B12 B7 B3 108.0(4) . . ?
B12 B7 H7B 121.8 . . ?
B12 B7 B8 60.0(3) . . ?
C2A B7A B3A 59.3(3) . . ?
C2A B7A H7AA 124.1 . . ?
C2A B7A B8A 105.6(4) . . ?
C2A B7A B11A 58.7(3) . . ?
C2A B7A B12A 104.8(6) . . ?
B3A B7A H7AA 121.7 . . ?
B3A B7A B8A 59.9(3) . . ?
B3A B7A B11A 107.7(5) . . ?
B3A B7A B12A 107.2(5) . . ?
B8A B7A H7AA 122.3 . . ?
B11A B7A H7AA 121.8 . . ?
B11A B7A B8A 107.7(5) . . ?
B11A B7A B12A 59.7(4) . . ?
B12A B7A H7AA 122.9 . . ?
B12A B7A B8A 59.6(4) . . ?
B3 B8 B4 59.9(3) . . ?
B3 B8 B7 60.3(3) . . ?
B3 B8 H8B 121.6 . . ?
B3 B8 B9 107.8(4) . . ?
B3 B8 B12 108.3(4) . . ?
B4 B8 H8B 121.9 . . ?
B7 B8 B4 107.9(4) . . ?
B7 B8 H8B 121.8 . . ?
B7 B8 B9 107.8(4) . . ?
B9 B8 B4 59.8(3) . . ?
B9 B8 H8B 121.9 . . ?
B12 B8 B4 108.1(4) . . ?
B12 B8 B7 59.8(3) . . ?
B12 B8 H8B 121.5 . . ?
B12 B8 B9 60.2(3) . . ?
B3A B8A B4A 60.1(3) . . ?
B3A B8A B7A 59.6(3) . . ?
B3A B8A H8AA 122.2 . . ?
B3A B8A B9A 107.5(5) . . ?
B4A B8A H8AA 122.0 . . ?
B7A B8A B4A 107.8(4) . . ?
B7A B8A H8AA 121.7 . . ?
B9A B8A B4A 59.4(4) . . ?
B9A B8A B7A 108.2(5) . . ?
B9A B8A H8AA 121.7 . . ?
B12A B8A B3A 107.1(4) . . ?
B12A B8A B4A 107.4(6) . . ?
B12A B8A B7A 59.8(4) . . ?
B12A B8A H8AA 122.0 . . ?
B12A B8A B9A 60.3(5) . . ?
B4 B9 B8 60.3(3) . . ?
B4 B9 H9 121.7 . . ?
B4 B9 B10 108.0(4) . . ?
B4 B9 B12 107.9(4) . . ?
B5 B9 B4 60.0(3) . . ?
B5 B9 B8 108.2(4) . . ?
B5 B9 H9 121.5 . . ?
B5 B9 B10 60.0(3) . . ?
B5 B9 B12 108.3(4) . . ?
B8 B9 H9 121.8 . . ?
B10 B9 B8 107.8(4) . . ?
B10 B9 H9 121.7 . . ?
B10 B9 B12 60.3(3) . . ?
B12 B9 B8 59.5(3) . . ?
B12 B9 H9 121.7 . . ?
B4A B9A B5A 59.7(4) . . ?
B4A B9A B8A 60.8(4) . . ?
B4A B9A H9A 121.4 . . ?
B4A B9A B10A 108.3(5) . . ?
B4A B9A B12A 108.0(5) . . ?
B5A B9A B8A 108.4(4) . . ?
B5A B9A H9A 121.3 . . ?
B5A B9A B10A 61.0(5) . . ?
B5A B9A B12A 107.8(5) . . ?
B8A B9A H9A 121.7 . . ?
B8A B9A B12A 59.6(5) . . ?
B10A B9A B8A 107.2(5) . . ?
B10A B9A H9A 122.0 . . ?
B10A B9A B12A 58.7(5) . . ?
B12A B9A H9A 122.4 . . ?
B5 B10 B9 59.7(3) . . ?
B5 B10 H10A 121.6 . . ?
B5 B10 B11 108.2(4) . . ?
B5 B10 B12 107.7(4) . . ?
B6 B10 B5 60.3(3) . . ?
B6 B10 B9 107.8(4) . . ?
B6 B10 H10A 121.8 . . ?
B6 B10 B11 59.9(3) . . ?
B6 B10 B12 107.6(4) . . ?
B9 B10 H10A 122.0 . . ?
B9 B10 B12 59.9(3) . . ?
B11 B10 B9 107.8(4) . . ?
B11 B10 H10A 121.7 . . ?
B11 B10 B12 59.8(3) . . ?
B12 B10 H10A 122.0 . . ?
B5A B10A H10B 122.3 . . ?
B6A B10A B5A 59.5(4) . . ?
B6A B10A B9A 107.9(4) . . ?
B6A B10A H10B 121.4 . . ?
B9A B10A B5A 59.3(4) . . ?
B9A B10A H10B 121.6 . . ?
B11A B10A B5A 108.1(4) . . ?
B11A B10A B6A 60.8(4) . . ?
B11A B10A B9A 108.9(6) . . ?
B11A B10A H10B 121.0 . . ?
B12A B10A B5A 108.1(5) . . ?
B12A B10A B6A 109.1(5) . . ?
B12A B10A B9A 60.8(5) . . ?
B12A B10A H10B 121.0 . . ?
B12A B10A B11A 60.5(5) . . ?
C2 B11 B6 59.9(3) . . ?
C2 B11 B7 58.5(3) . . ?
C2 B11 B10 106.3(3) . . ?
C2 B11 H11A 123.6 . . ?
C2 B11 B12 105.5(4) . . ?
B6 B11 B10 59.6(3) . . ?
B6 B11 H11A 121.5 . . ?
B6 B11 B12 107.9(4) . . ?
B7 B11 B6 107.9(3) . . ?
B7 B11 B10 108.2(4) . . ?
B7 B11 H11A 121.9 . . ?
B7 B11 B12 59.8(3) . . ?
B10 B11 H11A 121.8 . . ?
B10 B11 B12 60.5(3) . . ?
B12 B11 H11A 122.2 . . ?
C2A B11A B6A 60.1(3) . . ?
C2A B11A B7A 59.0(3) . . ?
C2A B11A B10A 106.1(4) . . ?
C2A B11A H11B 123.5 . . ?
C2A B11A B12A 105.4(4) . . ?
B6A B11A H11B 121.3 . . ?
B7A B11A B6A 108.8(4) . . ?
B7A B11A H11B 121.2 . . ?
B10A B11A B6A 59.7(5) . . ?
B10A B11A B7A 108.0(5) . . ?
B10A B11A H11B 122.4 . . ?
B10A B11A B12A 59.3(5) . . ?
B12A B11A B6A 107.3(5) . . ?
B12A B11A B7A 60.2(4) . . ?
B12A B11A H11B 122.8 . . ?
B7 B12 B8 60.2(3) . . ?
B7 B12 B9 108.1(4) . . ?
B7 B12 B10 107.5(4) . . ?
B7 B12 B11 59.7(3) . . ?
B7 B12 H12A 121.8 . . ?
B8 B12 B9 60.3(3) . . ?
B8 B12 B10 108.0(4) . . ?
B8 B12 B11 108.0(4) . . ?
B8 B12 H12A 121.5 . . ?
B9 B12 B10 59.8(3) . . ?
B9 B12 H12A 121.7 . . ?
B10 B12 H12A 122.0 . . ?
B11 B12 B9 107.6(4) . . ?
B11 B12 B10 59.7(3) . . ?
B11 B12 H12A 122.0 . . ?
B7A B12A B9A 108.6(4) . . ?
B7A B12A H12B 121.3 . . ?
B8A B12A B7A 60.6(4) . . ?
B8A B12A B9A 60.1(4) . . ?
B8A B12A H12B 121.1 . . ?
B9A B12A H12B 121.4 . . ?
B10A B12A B7A 108.7(5) . . ?
B10A B12A B8A 109.0(5) . . ?
B10A B12A B9A 60.5(5) . . ?
B10A B12A B11A 60.3(5) . . ?
B10A B12A H12B 121.1 . . ?
B11A B12A B7A 60.1(4) . . ?
B11A B12A B8A 108.8(4) . . ?
B11A B12A B9A 108.6(6) . . ?
B11A B12A H12B 121.4 . . ?

loop_
_geom_bond_atom_site_label_1
_geom_bond_atom_site_label_2
_geom_bond_distance
_geom_bond_site_symmetry_2
_geom_bond_publ_flag
Ru1 O1 2.103(3) . ?
Ru1 O1A 2.080(3) . ?
Ru1 O3 2.122(3) . ?
Ru1 C10 2.134(5) . ?
Ru1 C11 2.153(5) . ?
Ru1 C12 2.160(5) . ?
Ru1 C13 2.161(5) . ?
Ru1 C14 2.141(5) . ?
Ru1 C15 2.132(5) . ?
O1 C9 1.248(5) . ?
O1A C9A 1.258(5) . ?
O2 C9 1.226(5) . ?
O2A C9A 1.226(5) . ?
O3 H3A 0.8585 . ?
O3 H3B 0.8590 . ?
C1 C2 1.688(5) . ?
C1 C9 1.533(5) . ?
C1 B3 1.716(6) . ?
C1 B4 1.702(7) . ?
C1 B5 1.718(6) . ?
C1 B6 1.720(6) . ?
C1A C2A 1.688(5) . ?
C1A C9A 1.540(6) . ?
C1A B3A 1.723(7) . ?
C1A B4A 1.695(7) . ?
C1A B5A 1.693(7) . ?
C1A B6A 1.730(6) . ?
C2 C3 1.500(6) . ?
C2 B3 1.727(6) . ?
C2 B6 1.744(6) . ?
C2 B7 1.704(6) . ?
C2 B11 1.725(6) . ?
C2A C3A 1.500(6) . ?
C2A B3A 1.722(6) . ?
C2A B6A 1.749(7) . ?
C2A B7A 1.713(7) . ?
C2A B11A 1.708(7) . ?
C3 C4 1.382(6) . ?
C3 C8 1.374(6) . ?
C3A C4A 1.363(7) . ?
C3A C8A 1.382(7) . ?
C4 H4 0.9300 . ?
C4 C5 1.388(9) . ?
C4A H4A 0.9300 . ?
C4A C5A 1.383(8) . ?
C5 H5 0.9300 . ?
C5 C6 1.363(10) . ?
C5A H5A 0.9300 . ?
C5A C6A 1.345(9) . ?
C6 H6 0.9300 . ?
C6 C7 1.382(9) . ?
C6A H6A 0.9300 . ?
C6A C7A 1.356(10) . ?
C7 H7 0.9300 . ?
C7 C8 1.374(7) . ?
C7A H7A 0.9300 . ?
C7A C8A 1.373(7) . ?
C8 H8 0.9300 . ?
C8A H8A 0.9300 . ?
C10 H10 0.9300 . ?
C10 C11 1.379(9) . ?
C10 C15 1.385(10) . ?
C11 H11 0.9300 . ?
C11 C12 1.391(8) . ?
C12 H12 0.9300 . ?
C12 C13 1.352(8) . ?
C13 H13 0.9300 . ?
C13 C14 1.425(10) . ?
C14 H14 0.9300 . ?
C14 C15 1.411(12) . ?
C15 H15 0.9300 . ?
B3 H3 1.1000 . ?
B3 B4 1.771(7) . ?
B3 B7 1.773(7) . ?
B3 B8 1.762(8) . ?
B3A H3AA 1.1000 . ?
B3A B4A 1.785(8) . ?
B3A B7A 1.768(7) . ?
B3A B8A 1.775(7) . ?
B4 H4B 1.1000 . ?
B4 B5 1.772(8) . ?
B4 B8 1.786(8) . ?
B4 B9 1.777(7) . ?
B4A H4AA 1.1000 . ?
B4A B5A 1.761(10) . ?
B4A B8A 1.792(10) . ?
B4A B9A 1.768(8) . ?
B5 H5B 1.1000 . ?
B5 B6 1.775(8) . ?
B5 B9 1.766(8) . ?
B5 B10 1.772(7) . ?
B5A H5AA 1.1000 . ?
B5A B6A 1.770(8) . ?
B5A B9A 1.769(13) . ?
B5A B10A 1.799(11) . ?
B6 H6B 1.1000 . ?
B6 B10 1.760(8) . ?
B6 B11 1.766(7) . ?
B6A H6AA 1.1000 . ?
B6A B10A 1.765(11) . ?
B6A B11A 1.783(11) . ?
B7 H7B 1.1000 . ?
B7 B8 1.770(8) . ?
B7 B11 1.762(8) . ?
B7 B12 1.763(9) . ?
B7A H7AA 1.1000 . ?
B7A B8A 1.786(8) . ?
B7A B11A 1.771(10) . ?
B7A B12A 1.772(10) . ?
B8 H8B 1.1000 . ?
B8 B9 1.781(9) . ?
B8 B12 1.766(8) . ?
B8A H8AA 1.1000 . ?
B8A B9A 1.776(12) . ?
B8A B12A 1.767(10) . ?
B9 H9 1.1000 . ?
B9 B10 1.778(9) . ?
B9 B12 1.780(8) . ?
B9A H9A 1.1000 . ?
B9A B10A 1.774(10) . ?
B9A B12A 1.780(11) . ?
B10 H10A 1.1000 . ?
B10 B11 1.775(8) . ?
B10 B12 1.788(9) . ?
B10A H10B 1.1000 . ?
B10A B11A 1.761(10) . ?
B10A B12A 1.743(15) . ?
B11 H11A 1.1000 . ?
B11 B12 1.776(8) . ?
B11A H11B 1.1000 . ?
B11A B12A 1.764(10) . ?
B12 H12A 1.1000 . ?
B12A H12B 1.1000 . ?

loop_
_geom_hbond_atom_site_label_D
_geom_hbond_atom_site_label_H
_geom_hbond_atom_site_label_A
_geom_hbond_distance_DH
_geom_hbond_distance_HA
_geom_hbond_distance_DA
_geom_hbond_angle_DHA
_geom_hbond_site_symmetry_A
_geom_hbond_publ_flag
O3 H3A O2A 0.86 1.92 2.711(5) 153.6 7_665 yes
O3 H3B O2 0.86 1.79 2.572(4) 150.4 . yes

loop_
_geom_torsion_atom_site_label_1
_geom_torsion_atom_site_label_2
_geom_torsion_atom_site_label_3
_geom_torsion_atom_site_label_4
_geom_torsion
_geom_torsion_site_symmetry_1
_geom_torsion_site_symmetry_2
_geom_torsion_site_symmetry_3
_geom_torsion_site_symmetry_4
_geom_torsion_publ_flag
Ru1 O1 C9 O2 8.2(7) . . . . ?
Ru1 O1 C9 C1 -169.8(3) . . . . ?
Ru1 O1A C9A O2A 5.0(7) . . . . ?
Ru1 O1A C9A C1A -174.6(2) . . . . ?
Ru1 C10 C11 C12 -53.7(4) . . . . ?
Ru1 C10 C15 C14 53.8(6) . . . . ?
Ru1 C11 C12 C13 -52.9(4) . . . . ?
Ru1 C12 C13 C14 -53.1(5) . . . . ?
Ru1 C13 C14 C15 -53.8(5) . . . . ?
Ru1 C14 C15 C10 -53.8(5) . . . . ?
C1 C2 C3 C4 -103.0(4) . . . . ?
C1 C2 C3 C8 84.3(5) . . . . ?
C1 C2 B3 B4 35.2(3) . . . . ?
C1 C2 B3 B7 137.0(4) . . . . ?
C1 C2 B3 B8 98.6(4) . . . . ?
C1 C2 B6 B5 -35.6(3) . . . . ?
C1 C2 B6 B10 -98.5(4) . . . . ?
C1 C2 B6 B11 -137.7(4) . . . . ?
C1 C2 B7 B3 -38.9(3) . . . . ?
C1 C2 B7 B8 -0.6(5) . . . . ?
C1 C2 B7 B11 101.5(4) . . . . ?
C1 C2 B7 B12 62.3(4) . . . . ?
C1 C2 B11 B6 38.1(3) . . . . ?
C1 C2 B11 B7 -102.4(4) . . . . ?
C1 C2 B11 B10 -0.8(5) . . . . ?
C1 C2 B11 B12 -63.9(4) . . . . ?
C1 B3 B4 B5 34.4(3) . . . . ?
C1 B3 B4 B8 134.5(4) . . . . ?
C1 B3 B4 B9 97.4(4) . . . . ?
C1 B3 B7 C2 37.1(3) . . . . ?
C1 B3 B7 B8 -99.3(4) . . . . ?
C1 B3 B7 B11 1.7(5) . . . . ?
C1 B3 B7 B12 -62.4(5) . . . . ?
C1 B3 B8 B4 -39.0(3) . . . . ?
C1 B3 B8 B7 98.7(4) . . . . ?
C1 B3 B8 B9 -2.0(5) . . . . ?
C1 B3 B8 B12 61.7(5) . . . . ?
C1 B4 B5 B6 33.8(3) . . . . ?
C1 B4 B5 B9 134.4(4) . . . . ?
C1 B4 B5 B10 96.7(4) . . . . ?
C1 B4 B8 B3 39.3(3) . . . . ?
C1 B4 B8 B7 1.4(5) . . . . ?
C1 B4 B8 B9 -99.1(4) . . . . ?
C1 B4 B8 B12 -61.8(5) . . . . ?
C1 B4 B9 B5 -39.5(3) . . . . ?
C1 B4 B9 B8 98.7(4) . . . . ?
C1 B4 B9 B10 -2.0(5) . . . . ?
C1 B4 B9 B12 61.8(5) . . . . ?
C1 B5 B6 C2 35.3(3) . . . . ?
C1 B5 B6 B10 135.0(4) . . . . ?
C1 B5 B6 B11 97.3(4) . . . . ?
C1 B5 B9 B4 39.0(3) . . . . ?
C1 B5 B9 B8 1.4(5) . . . . ?
C1 B5 B9 B10 -99.1(4) . . . . ?
C1 B5 B9 B12 -61.6(5) . . . . ?
C1 B5 B10 B6 -38.9(3) . . . . ?
C1 B5 B10 B9 98.8(4) . . . . ?
C1 B5 B10 B11 -1.5(5) . . . . ?
C1 B5 B10 B12 61.7(5) . . . . ?
C1 B6 B10 B5 38.9(3) . . . . ?
C1 B6 B10 B9 1.4(5) . . . . ?
C1 B6 B10 B11 -99.3(4) . . . . ?
C1 B6 B10 B12 -61.8(5) . . . . ?
C1 B6 B11 C2 -36.5(3) . . . . ?
C1 B6 B11 B7 -1.7(5) . . . . ?
C1 B6 B11 B10 99.3(4) . . . . ?
C1 B6 B11 B12 61.4(5) . . . . ?
C1A C2A C3A C4A -104.4(5) . . . . ?
C1A C2A C3A C8A 77.0(6) . . . . ?
C1A C2A B3A B4A 34.9(3) . . . . ?
C1A C2A B3A B7A 137.8(4) . . . . ?
C1A C2A B3A B8A 98.0(4) . . . . ?
C1A C2A B6A B5A -35.1(4) . . . . ?
C1A C2A B6A B10A -98.6(4) . . . . ?
C1A C2A B6A B11A -137.6(4) . . . . ?
C1A C2A B7A B3A -38.5(4) . . . . ?
C1A C2A B7A B8A 1.0(6) . . . . ?
C1A C2A B7A B11A 102.4(4) . . . . ?
C1A C2A B7A B12A 62.9(4) . . . . ?
C1A C2A B11A B6A 38.5(4) . . . . ?
C1A C2A B11A B7A -102.7(4) . . . . ?
C1A C2A B11A B10A -1.1(7) . . . . ?
C1A C2A B11A B12A -62.9(7) . . . . ?
C1A B3A B4A B5A 34.0(4) . . . . ?
C1A B3A B4A B8A 134.8(4) . . . . ?
C1A B3A B4A B9A 97.5(5) . . . . ?
C1A B3A B7A C2A 36.6(3) . . . . ?
C1A B3A B7A B8A -98.3(5) . . . . ?
C1A B3A B7A B11A 2.2(5) . . . . ?
C1A B3A B7A B12A -60.7(6) . . . . ?
C1A B3A B8A B4A -38.4(3) . . . . ?
C1A B3A B8A B7A 100.0(4) . . . . ?
C1A B3A B8A B9A -1.2(4) . . . . ?
C1A B3A B8A B12A 62.3(6) . . . . ?
C1A B4A B5A B6A 34.1(4) . . . . ?
C1A B4A B5A B9A 134.4(5) . . . . ?
C1A B4A B5A B10A 96.9(4) . . . . ?
C1A B4A B8A B3A 39.2(4) . . . . ?
C1A B4A B8A B7A 2.2(6) . . . . ?
C1A B4A B8A B9A -98.8(4) . . . . ?
C1A B4A B8A B12A -60.9(5) . . . . ?
C1A B4A B9A B5A -39.2(4) . . . . ?
C1A B4A B9A B8A 99.1(4) . . . . ?
C1A B4A B9A B10A -0.8(8) . . . . ?
C1A B4A B9A B12A 61.4(7) . . . . ?
C1A B5A B6A C2A 35.2(4) . . . . ?
C1A B5A B6A B10A 133.3(6) . . . . ?
C1A B5A B6A B11A 95.8(5) . . . . ?
C1A B5A B9A B4A 39.2(4) . . . . ?
C1A B5A B9A B8A 1.5(5) . . . . ?
C1A B5A B9A B10A -98.4(5) . . . . ?
C1A B5A B9A B12A -61.6(6) . . . . ?
C1A B5A B10A B6A -40.6(5) . . . . ?
C1A B5A B10A B9A 99.1(6) . . . . ?
C1A B5A B10A B11A -2.6(8) . . . . ?
C1A B5A B10A B12A 61.3(6) . . . . ?
C1A B6A B10A B5A 39.6(5) . . . . ?
C1A B6A B10A B9A 3.8(8) . . . . ?
C1A B6A B10A B11A -98.3(5) . . . . ?
C1A B6A B10A B12A -60.6(5) . . . . ?
C1A B6A B11A C2A -36.2(3) . . . . ?
C1A B6A B11A B7A -1.6(5) . . . . ?
C1A B6A B11A B10A 98.7(5) . . . . ?
C1A B6A B11A B12A 62.0(6) . . . . ?
C2 C1 C9 O1 -67.7(5) . . . . ?
C2 C1 C9 O2 114.0(4) . . . . ?
C2 C1 B3 B4 -139.6(3) . . . . ?
C2 C1 B3 B7 -36.9(3) . . . . ?
C2 C1 B3 B8 -99.4(4) . . . . ?
C2 C1 B4 B3 37.5(3) . . . . ?
C2 C1 B4 B5 -103.9(3) . . . . ?
C2 C1 B4 B8 -1.9(5) . . . . ?
C2 C1 B4 B9 -64.2(4) . . . . ?
C2 C1 B5 B4 103.7(4) . . . . ?
C2 C1 B5 B6 -38.1(3) . . . . ?
C2 C1 B5 B9 63.8(4) . . . . ?
C2 C1 B5 B10 1.1(5) . . . . ?
C2 C1 B6 B5 139.3(4) . . . . ?
C2 C1 B6 B10 99.7(4) . . . . ?
C2 C1 B6 B11 36.7(3) . . . . ?
C2 C3 C4 C5 -174.0(4) . . . . ?
C2 C3 C8 C7 173.3(4) . . . . ?
C2 B3 B4 C1 -35.3(3) . . . . ?
C2 B3 B4 B5 -0.9(5) . . . . ?
C2 B3 B4 B8 99.2(4) . . . . ?
C2 B3 B4 B9 62.1(5) . . . . ?
C2 B3 B7 B8 -136.5(4) . . . . ?
C2 B3 B7 B11 -35.5(4) . . . . ?
C2 B3 B7 B12 -99.5(4) . . . . ?
C2 B3 B8 B4 -100.2(4) . . . . ?
C2 B3 B8 B7 37.5(3) . . . . ?
C2 B3 B8 B9 -63.2(4) . . . . ?
C2 B3 B8 B12 0.5(5) . . . . ?
C2 B6 B10 B5 99.8(4) . . . . ?
C2 B6 B10 B9 62.2(5) . . . . ?
C2 B6 B10 B11 -38.5(3) . . . . ?
C2 B6 B10 B12 -1.0(5) . . . . ?
C2 B6 B11 B7 34.8(4) . . . . ?
C2 B6 B11 B10 135.8(4) . . . . ?
C2 B6 B11 B12 97.9(4) . . . . ?
C2 B7 B8 B3 -38.2(4) . . . . ?
C2 B7 B8 B4 -0.5(6) . . . . ?
C2 B7 B8 B9 62.6(5) . . . . ?
C2 B7 B8 B12 100.5(4) . . . . ?
C2 B7 B11 B6 -35.4(4) . . . . ?
C2 B7 B11 B10 -98.4(4) . . . . ?
C2 B7 B11 B12 -136.1(4) . . . . ?
C2 B7 B12 B8 -99.5(4) . . . . ?
C2 B7 B12 B9 -61.5(5) . . . . ?
C2 B7 B12 B10 1.6(5) . . . . ?
C2 B7 B12 B11 38.8(3) . . . . ?
C2 B11 B12 B7 -37.8(3) . . . . ?
C2 B11 B12 B8 -0.5(5) . . . . ?
C2 B11 B12 B9 63.2(5) . . . . ?
C2 B11 B12 B10 100.3(4) . . . . ?
C2A C1A C9A O1A -93.0(4) . . . . ?
C2A C1A C9A O2A 87.3(5) . . . . ?
C2A C1A B3A B4A -139.3(4) . . . . ?
C2A C1A B3A B7A -36.7(3) . . . . ?
C2A C1A B3A B8A -99.6(3) . . . . ?
C2A C1A B4A B3A 37.6(3) . . . . ?
C2A C1A B4A B5A -103.8(5) . . . . ?
C2A C1A B4A B8A -1.7(5) . . . . ?
C2A C1A B4A B9A -63.9(6) . . . . ?
C2A C1A B5A B4A 103.8(4) . . . . ?
C2A C1A B5A B6A -38.3(5) . . . . ?
C2A C1A B5A B9A 63.9(5) . . . . ?
C2A C1A B5A B10A 2.0(7) . . . . ?
C2A C1A B6A B5A 139.0(5) . . . . ?
C2A C1A B6A B10A 97.8(5) . . . . ?
C2A C1A B6A B11A 36.1(3) . . . . ?
C2A C3A C4A C5A 179.7(6) . . . . ?
C2A C3A C8A C7A 179.4(5) . . . . ?
C2A B3A B4A C1A -35.3(3) . . . . ?
C2A B3A B4A B5A -1.3(5) . . . . ?
C2A B3A B4A B8A 99.4(4) . . . . ?
C2A B3A B4A B9A 62.2(5) . . . . ?
C2A B3A B7A B8A -134.9(5) . . . . ?
C2A B3A B7A B11A -34.4(4) . . . . ?
C2A B3A B7A B12A -97.3(6) . . . . ?
C2A B3A B8A B4A -99.4(4) . . . . ?
C2A B3A B8A B7A 39.0(4) . . . . ?
C2A B3A B8A B9A -62.3(5) . . . . ?
C2A B3A B8A B12A 1.2(7) . . . . ?
C2A B6A B10A B5A 99.7(5) . . . . ?
C2A B6A B10A B9A 63.9(7) . . . . ?
C2A B6A B10A B11A -38.2(4) . . . . ?
C2A B6A B10A B12A -0.5(5) . . . . ?
C2A B6A B11A B7A 34.5(4) . . . . ?
C2A B6A B11A B10A 134.9(4) . . . . ?
C2A B6A B11A B12A 98.1(5) . . . . ?
C2A B7A B8A B3A -39.2(4) . . . . ?
C2A B7A B8A B4A -2.0(6) . . . . ?
C2A B7A B8A B9A 60.8(5) . . . . ?
C2A B7A B8A B12A 98.3(6) . . . . ?
C2A B7A B11A B6A -35.0(4) . . . . ?
C2A B7A B11A B10A -98.3(5) . . . . ?
C2A B7A B11A B12A -134.6(5) . . . . ?
C2A B7A B12A B8A -99.7(5) . . . . ?
C2A B7A B12A B9A -62.2(7) . . . . ?
C2A B7A B12A B10A 2.0(5) . . . . ?
C2A B7A B12A B11A 39.0(4) . . . . ?
C2A B11A B12A B7A -39.2(5) . . . . ?
C2A B11A B12A B8A -1.8(9) . . . . ?
C2A B11A B12A B9A 62.0(7) . . . . ?
C2A B11A B12A B10A 99.8(5) . . . . ?
C3 C2 B3 C1 111.3(4) . . . . ?
C3 C2 B3 B4 146.5(4) . . . . ?
C3 C2 B3 B7 -111.7(4) . . . . ?
C3 C2 B3 B8 -150.1(4) . . . . ?
C3 C2 B6 C1 -111.1(4) . . . . ?
C3 C2 B6 B5 -146.6(4) . . . . ?
C3 C2 B6 B10 150.4(4) . . . . ?
C3 C2 B6 B11 111.2(4) . . . . ?
C3 C2 B7 B3 108.7(4) . . . . ?
C3 C2 B7 B8 147.0(4) . . . . ?
C3 C2 B7 B11 -110.9(4) . . . . ?
C3 C2 B7 B12 -150.1(4) . . . . ?
C3 C2 B11 B6 -108.7(4) . . . . ?
C3 C2 B11 B7 110.9(4) . . . . ?
C3 C2 B11 B10 -147.5(4) . . . . ?
C3 C2 B11 B12 149.3(4) . . . . ?
C3 C4 C5 C6 1.4(9) . . . . ?
C3A C2A B3A C1A 107.5(4) . . . . ?
C3A C2A B3A B4A 142.4(4) . . . . ?
C3A C2A B3A B7A -114.8(5) . . . . ?
C3A C2A B3A B8A -154.5(4) . . . . ?
C3A C2A B6A C1A -108.3(4) . . . . ?
C3A C2A B6A B5A -143.4(5) . . . . ?
C3A C2A B6A B10A 153.1(4) . . . . ?
C3A C2A B6A B11A 114.1(4) . . . . ?
C3A C2A B7A B3A 107.2(4) . . . . ?
C3A C2A B7A B8A 146.7(4) . . . . ?
C3A C2A B7A B11A -111.9(5) . . . . ?
C3A C2A B7A B12A -151.3(4) . . . . ?
C3A C2A B11A B6A -105.0(5) . . . . ?
C3A C2A B11A B7A 113.8(5) . . . . ?
C3A C2A B11A B10A -144.6(5) . . . . ?
C3A C2A B11A B12A 153.6(6) . . . . ?
C3A C4A C5A C6A 1.0(11) . . . . ?
C4 C3 C8 C7 0.6(7) . . . . ?
C4 C5 C6 C7 -0.9(9) . . . . ?
C4A C3A C8A C7A 0.9(8) . . . . ?
C4A C5A C6A C7A 0.8(12) . . . . ?
C5 C6 C7 C8 0.3(9) . . . . ?
C5A C6A C7A C8A -1.7(11) . . . . ?
C6 C7 C8 C3 -0.1(8) . . . . ?
C6A C7A C8A C3A 0.9(10) . . . . ?
C8 C3 C4 C5 -1.2(7) . . . . ?
C8A C3A C4A C5A -1.8(9) . . . . ?
C9 C1 C2 C3 2.3(5) . . . . ?
C9 C1 C2 B3 110.0(4) . . . . ?
C9 C1 C2 B6 -105.9(4) . . . . ?
C9 C1 C2 B7 149.8(4) . . . . ?
C9 C1 C2 B11 -144.4(4) . . . . ?
C9 C1 B3 C2 -108.2(4) . . . . ?
C9 C1 B3 B4 112.2(4) . . . . ?
C9 C1 B3 B7 -145.2(4) . . . . ?
C9 C1 B3 B8 152.4(4) . . . . ?
C9 C1 B4 B3 -109.6(4) . . . . ?
C9 C1 B4 B5 109.0(4) . . . . ?
C9 C1 B4 B8 -149.0(4) . . . . ?
C9 C1 B4 B9 148.7(4) . . . . ?
C9 C1 B5 B4 -112.4(4) . . . . ?
C9 C1 B5 B6 105.9(4) . . . . ?
C9 C1 B5 B9 -152.3(4) . . . . ?
C9 C1 B5 B10 145.0(4) . . . . ?
C9 C1 B6 C2 109.9(4) . . . . ?
C9 C1 B6 B5 -110.8(4) . . . . ?
C9 C1 B6 B10 -150.4(4) . . . . ?
C9 C1 B6 B11 146.6(4) . . . . ?
C9A C1A C2A C3A -1.9(6) . . . . ?
C9A C1A C2A B3A 106.9(4) . . . . ?
C9A C1A C2A B6A -108.0(5) . . . . ?
C9A C1A C2A B7A 146.0(4) . . . . ?
C9A C1A C2A B11A -147.2(4) . . . . ?
C9A C1A B3A C2A -107.6(4) . . . . ?
C9A C1A B3A B4A 113.1(4) . . . . ?
C9A C1A B3A B7A -144.3(4) . . . . ?
C9A C1A B3A B8A 152.7(3) . . . . ?
C9A C1A B4A B3A -106.4(4) . . . . ?
C9A C1A B4A B5A 112.2(5) . . . . ?
C9A C1A B4A B8A -145.7(4) . . . . ?
C9A C1A B4A B9A 152.1(5) . . . . ?
C9A C1A B5A B4A -111.3(5) . . . . ?
C9A C1A B5A B6A 106.6(5) . . . . ?
C9A C1A B5A B9A -151.2(4) . . . . ?
C9A C1A B5A B10A 146.9(5) . . . . ?
C9A C1A B6A C2A 107.7(4) . . . . ?
C9A C1A B6A B5A -113.3(5) . . . . ?
C9A C1A B6A B10A -154.5(5) . . . . ?
C9A C1A B6A B11A 143.8(4) . . . . ?
C10 C11 C12 Ru1 53.3(4) . . . . ?
C10 C11 C12 C13 0.3(8) . . . . ?
C11 C10 C15 Ru1 -54.5(5) . . . . ?
C11 C10 C15 C14 -0.7(10) . . . . ?
C11 C12 C13 Ru1 52.5(4) . . . . ?
C11 C12 C13 C14 -0.6(8) . . . . ?
C12 C13 C14 Ru1 53.9(5) . . . . ?
C12 C13 C14 C15 0.1(8) . . . . ?
C13 C14 C15 Ru1 54.3(5) . . . . ?
C13 C14 C15 C10 0.5(9) . . . . ?
C15 C10 C11 Ru1 54.0(5) . . . . ?
C15 C10 C11 C12 0.3(9) . . . . ?
B3 C1 C2 C3 -107.7(4) . . . . ?
B3 C1 C2 B6 144.2(4) . . . . ?
B3 C1 C2 B7 39.8(4) . . . . ?
B3 C1 C2 B11 105.6(4) . . . . ?
B3 C1 C9 O1 3.3(5) . . . . ?
B3 C1 C9 O2 -175.0(4) . . . . ?
B3 C1 B4 B5 -141.4(4) . . . . ?
B3 C1 B4 B8 -39.4(4) . . . . ?
B3 C1 B4 B9 -101.7(4) . . . . ?
B3 C1 B5 B4 37.1(3) . . . . ?
B3 C1 B5 B6 -104.7(4) . . . . ?
B3 C1 B5 B9 -2.8(5) . . . . ?
B3 C1 B5 B10 -65.5(5) . . . . ?
B3 C1 B6 C2 -33.8(3) . . . . ?
B3 C1 B6 B5 105.5(4) . . . . ?
B3 C1 B6 B10 65.9(4) . . . . ?
B3 C1 B6 B11 2.9(5) . . . . ?
B3 C2 C3 C4 -173.8(4) . . . . ?
B3 C2 C3 C8 13.5(6) . . . . ?
B3 C2 B6 C1 33.1(3) . . . . ?
B3 C2 B6 B5 -2.5(4) . . . . ?
B3 C2 B6 B10 -65.4(4) . . . . ?
B3 C2 B6 B11 -104.6(4) . . . . ?
B3 C2 B7 B8 38.3(4) . . . . ?
B3 C2 B7 B11 140.4(4) . . . . ?
B3 C2 B7 B12 101.2(4) . . . . ?
B3 C2 B11 B6 102.9(4) . . . . ?
B3 C2 B11 B7 -37.6(4) . . . . ?
B3 C2 B11 B10 64.0(5) . . . . ?
B3 C2 B11 B12 0.9(5) . . . . ?
B3 B4 B5 C1 -34.3(3) . . . . ?
B3 B4 B5 B6 -0.5(5) . . . . ?
B3 B4 B5 B9 100.1(4) . . . . ?
B3 B4 B5 B10 62.4(5) . . . . ?
B3 B4 B8 B7 -37.9(4) . . . . ?
B3 B4 B8 B9 -138.4(4) . . . . ?
B3 B4 B8 B12 -101.1(4) . . . . ?
B3 B4 B9 B5 -101.3(4) . . . . ?
B3 B4 B9 B8 36.8(4) . . . . ?
B3 B4 B9 B10 -63.9(5) . . . . ?
B3 B4 B9 B12 -0.1(5) . . . . ?
B3 B7 B8 B4 37.7(4) . . . . ?
B3 B7 B8 B9 100.8(4) . . . . ?
B3 B7 B8 B12 138.7(4) . . . . ?
B3 B7 B11 C2 35.4(3) . . . . ?
B3 B7 B11 B6 0.0(5) . . . . ?
B3 B7 B11 B10 -63.0(5) . . . . ?
B3 B7 B11 B12 -100.7(4) . . . . ?
B3 B7 B12 B8 -36.8(4) . . . . ?
B3 B7 B12 B9 1.2(5) . . . . ?
B3 B7 B12 B10 64.3(5) . . . . ?
B3 B7 B12 B11 101.5(4) . . . . ?
B3 B8 B9 B4 -37.1(4) . . . . ?
B3 B8 B9 B5 0.4(5) . . . . ?
B3 B8 B9 B10 63.8(5) . . . . ?
B3 B8 B9 B12 101.3(4) . . . . ?
B3 B8 B12 B7 37.1(4) . . . . ?
B3 B8 B12 B9 -100.5(4) . . . . ?
B3 B8 B12 B10 -63.2(5) . . . . ?
B3 B8 B12 B11 0.0(5) . . . . ?
B3A C1A C2A C3A -108.8(4) . . . . ?
B3A C1A C2A B6A 145.1(4) . . . . ?
B3A C1A C2A B7A 39.1(4) . . . . ?
B3A C1A C2A B11A 105.9(4) . . . . ?
B3A C1A C9A O1A -24.1(5) . . . . ?
B3A C1A C9A O2A 156.2(4) . . . . ?
B3A C1A B4A B5A -141.4(4) . . . . ?
B3A C1A B4A B8A -39.3(4) . . . . ?
B3A C1A B4A B9A -101.5(5) . . . . ?
B3A C1A B5A B4A 37.5(4) . . . . ?
B3A C1A B5A B6A -104.6(4) . . . . ?
B3A C1A B5A B9A -2.4(5) . . . . ?
B3A C1A B5A B10A -64.3(6) . . . . ?
B3A C1A B6A C2A -32.9(4) . . . . ?
B3A C1A B6A B5A 106.1(5) . . . . ?
B3A C1A B6A B10A 64.9(6) . . . . ?
B3A C1A B6A B11A 3.2(5) . . . . ?
B3A C2A C3A C4A -174.3(4) . . . . ?
B3A C2A C3A C8A 7.2(6) . . . . ?
B3A C2A B6A C1A 32.7(4) . . . . ?
B3A C2A B6A B5A -2.5(6) . . . . ?
B3A C2A B6A B10A -65.9(4) . . . . ?
B3A C2A B6A B11A -105.0(4) . . . . ?
B3A C2A B7A B8A 39.5(4) . . . . ?
B3A C2A B7A B11A 140.9(4) . . . . ?
B3A C2A B7A B12A 101.5(4) . . . . ?
B3A C2A B11A B6A 104.1(4) . . . . ?
B3A C2A B11A B7A -37.1(4) . . . . ?
B3A C2A B11A B10A 64.5(7) . . . . ?
B3A C2A B11A B12A 2.7(7) . . . . ?
B3A B4A B5A C1A -34.3(4) . . . . ?
B3A B4A B5A B6A -0.1(7) . . . . ?
B3A B4A B5A B9A 100.1(5) . . . . ?
B3A B4A B5A B10A 62.6(5) . . . . ?
B3A B4A B8A B7A -37.0(4) . . . . ?
B3A B4A B8A B9A -138.0(4) . . . . ?
B3A B4A B8A B12A -100.1(4) . . . . ?
B3A B4A B9A B5A -101.1(5) . . . . ?
B3A B4A B9A B8A 37.1(4) . . . . ?
B3A B4A B9A B10A -62.7(7) . . . . ?
B3A B4A B9A B12A -0.6(7) . . . . ?
B3A B7A B8A B4A 37.2(4) . . . . ?
B3A B7A B8A B9A 100.0(5) . . . . ?
B3A B7A B8A B12A 137.5(6) . . . . ?
B3A B7A B11A C2A 34.6(3) . . . . ?
B3A B7A B11A B6A -0.3(5) . . . . ?
B3A B7A B11A B10A -63.6(6) . . . . ?
B3A B7A B11A B12A -100.0(5) . . . . ?
B3A B7A B12A B8A -37.8(5) . . . . ?
B3A B7A B12A B9A -0.3(8) . . . . ?
B3A B7A B12A B10A 63.9(6) . . . . ?
B3A B7A B12A B11A 100.9(5) . . . . ?
B3A B8A B9A B4A -37.4(3) . . . . ?
B3A B8A B9A B5A -0.1(5) . . . . ?
B3A B8A B9A B10A 64.3(6) . . . . ?
B3A B8A B9A B12A 100.1(5) . . . . ?
B3A B8A B12A B7A 37.6(5) . . . . ?
B3A B8A B12A B9A -100.7(6) . . . . ?
B3A B8A B12A B10A -63.7(7) . . . . ?
B3A B8A B12A B11A 0.3(9) . . . . ?
B4 C1 C2 C3 -145.9(4) . . . . ?
B4 C1 C2 B3 -38.2(3) . . . . ?
B4 C1 C2 B6 106.0(4) . . . . ?
B4 C1 C2 B7 1.6(5) . . . . ?
B4 C1 C2 B11 67.5(4) . . . . ?
B4 C1 C9 O1 77.2(5) . . . . ?
B4 C1 C9 O2 -101.1(5) . . . . ?
B4 C1 B3 C2 139.6(3) . . . . ?
B4 C1 B3 B7 102.6(4) . . . . ?
B4 C1 B3 B8 40.2(3) . . . . ?
B4 C1 B5 B6 -141.8(4) . . . . ?
B4 C1 B5 B9 -39.9(3) . . . . ?
B4 C1 B5 B10 -102.6(4) . . . . ?
B4 C1 B6 C2 -102.5(4) . . . . ?
B4 C1 B6 B5 36.7(4) . . . . ?
B4 C1 B6 B10 -2.8(5) . . . . ?
B4 C1 B6 B11 -65.8(5) . . . . ?
B4 B3 B7 C2 98.3(4) . . . . ?
B4 B3 B7 B8 -38.2(4) . . . . ?
B4 B3 B7 B11 62.8(5) . . . . ?
B4 B3 B7 B12 -1.3(5) . . . . ?
B4 B3 B8 B7 137.7(4) . . . . ?
B4 B3 B8 B9 37.0(4) . . . . ?
B4 B3 B8 B12 100.8(4) . . . . ?
B4 B5 B6 C1 -33.5(3) . . . . ?
B4 B5 B6 C2 1.8(5) . . . . ?
B4 B5 B6 B10 101.4(4) . . . . ?
B4 B5 B6 B11 63.8(4) . . . . ?
B4 B5 B9 B8 -37.6(4) . . . . ?
B4 B5 B9 B10 -138.1(4) . . . . ?
B4 B5 B9 B12 -100.6(5) . . . . ?
B4 B5 B10 B6 -100.0(4) . . . . ?
B4 B5 B10 B9 37.7(4) . . . . ?
B4 B5 B10 B11 -62.7(5) . . . . ?
B4 B5 B10 B12 0.5(5) . . . . ?
B4 B8 B9 B5 37.5(4) . . . . ?
B4 B8 B9 B10 100.9(4) . . . . ?
B4 B8 B9 B12 138.4(4) . . . . ?
B4 B8 B12 B7 100.5(4) . . . . ?
B4 B8 B12 B9 -37.1(4) . . . . ?
B4 B8 B12 B10 0.2(6) . . . . ?
B4 B8 B12 B11 63.4(5) . . . . ?
B4 B9 B10 B5 -37.5(4) . . . . ?
B4 B9 B10 B6 0.4(5) . . . . ?
B4 B9 B10 B11 63.7(5) . . . . ?
B4 B9 B10 B12 100.8(5) . . . . ?
B4 B9 B12 B7 -0.7(6) . . . . ?
B4 B9 B12 B8 37.3(4) . . . . ?
B4 B9 B12 B10 -100.9(4) . . . . ?
B4 B9 B12 B11 -63.8(5) . . . . ?
B4A C1A C2A C3A -147.5(4) . . . . ?
B4A C1A C2A B3A -38.6(4) . . . . ?
B4A C1A C2A B6A 106.5(5) . . . . ?
B4A C1A C2A B7A 0.5(5) . . . . ?
B4A C1A C2A B11A 67.2(5) . . . . ?
B4A C1A C9A O1A 49.0(6) . . . . ?
B4A C1A C9A O2A -130.7(5) . . . . ?
B4A C1A B3A C2A 139.3(4) . . . . ?
B4A C1A B3A B7A 102.6(4) . . . . ?
B4A C1A B3A B8A 39.7(3) . . . . ?
B4A C1A B5A B6A -142.1(5) . . . . ?
B4A C1A B5A B9A -39.9(4) . . . . ?
B4A C1A B5A B10A -101.8(6) . . . . ?
B4A C1A B6A C2A -102.4(4) . . . . ?
B4A C1A B6A B5A 36.6(5) . . . . ?
B4A C1A B6A B10A -4.6(6) . . . . ?
B4A C1A B6A B11A -66.3(5) . . . . ?
B4A B3A B7A C2A 97.3(4) . . . . ?
B4A B3A B7A B8A -37.7(5) . . . . ?
B4A B3A B7A B11A 62.9(5) . . . . ?
B4A B3A B7A B12A 0.0(6) . . . . ?
B4A B3A B8A B7A 138.3(5) . . . . ?
B4A B3A B8A B9A 37.1(4) . . . . ?
B4A B3A B8A B12A 100.6(6) . . . . ?
B4A B5A B6A C1A -33.7(4) . . . . ?
B4A B5A B6A C2A 1.5(7) . . . . ?
B4A B5A B6A B10A 99.6(7) . . . . ?
B4A B5A B6A B11A 62.1(6) . . . . ?
B4A B5A B9A B8A -37.8(4) . . . . ?
B4A B5A B9A B10A -137.6(5) . . . . ?
B4A B5A B9A B12A -100.8(6) . . . . ?
B4A B5A B10A B6A -101.9(5) . . . . ?
B4A B5A B10A B9A 37.8(5) . . . . ?
B4A B5A B10A B11A -64.0(7) . . . . ?
B4A B5A B10A B12A 0.0(6) . . . . ?
B4A B8A B9A B5A 37.3(4) . . . . ?
B4A B8A B9A B10A 101.7(6) . . . . ?
B4A B8A B9A B12A 137.6(5) . . . . ?
B4A B8A B12A B7A 100.8(5) . . . . ?
B4A B8A B12A B9A -37.5(4) . . . . ?
B4A B8A B12A B10A -0.5(6) . . . . ?
B4A B8A B12A B11A 63.6(7) . . . . ?
B4A B9A B10A B5A -37.8(5) . . . . ?
B4A B9A B10A B6A -2.0(9) . . . . ?
B4A B9A B10A B11A 62.5(8) . . . . ?
B4A B9A B10A B12A 100.3(6) . . . . ?
B4A B9A B12A B7A 0.6(8) . . . . ?
B4A B9A B12A B8A 38.3(5) . . . . ?
B4A B9A B12A B10A -100.9(6) . . . . ?
B4A B9A B12A B11A -63.2(8) . . . . ?
B5 C1 C2 C3 146.4(4) . . . . ?
B5 C1 C2 B3 -105.8(4) . . . . ?
B5 C1 C2 B6 38.3(4) . . . . ?
B5 C1 C2 B7 -66.1(4) . . . . ?
B5 C1 C2 B11 -0.2(5) . . . . ?
B5 C1 C9 O1 150.9(4) . . . . ?
B5 C1 C9 O2 -27.4(6) . . . . ?
B5 C1 B3 C2 102.4(4) . . . . ?
B5 C1 B3 B4 -37.1(3) . . . . ?
B5 C1 B3 B7 65.5(4) . . . . ?
B5 C1 B3 B8 3.1(5) . . . . ?
B5 C1 B4 B3 141.4(4) . . . . ?
B5 C1 B4 B8 102.0(4) . . . . ?
B5 C1 B4 B9 39.7(3) . . . . ?
B5 C1 B6 C2 -139.3(4) . . . . ?
B5 C1 B6 B10 -39.6(4) . . . . ?
B5 C1 B6 B11 -102.6(4) . . . . ?
B5 B4 B8 B3 101.2(4) . . . . ?
B5 B4 B8 B7 63.3(5) . . . . ?
B5 B4 B8 B9 -37.2(4) . . . . ?
B5 B4 B8 B12 0.1(5) . . . . ?
B5 B4 B9 B8 138.1(4) . . . . ?
B5 B4 B9 B10 37.4(4) . . . . ?
B5 B4 B9 B12 101.2(5) . . . . ?
B5 B6 B10 B9 -37.6(4) . . . . ?
B5 B6 B10 B11 -138.2(4) . . . . ?
B5 B6 B10 B12 -100.8(4) . . . . ?
B5 B6 B11 C2 -98.2(4) . . . . ?
B5 B6 B11 B7 -63.5(5) . . . . ?
B5 B6 B11 B10 37.5(4) . . . . ?
B5 B6 B11 B12 -0.3(5) . . . . ?
B5 B9 B10 B6 37.9(4) . . . . ?
B5 B9 B10 B11 101.1(4) . . . . ?
B5 B9 B10 B12 138.3(4) . . . . ?
B5 B9 B12 B7 62.8(5) . . . . ?
B5 B9 B12 B8 100.8(4) . . . . ?
B5 B9 B12 B10 -37.4(4) . . . . ?
B5 B9 B12 B11 -0.3(6) . . . . ?
B5 B10 B11 C2 1.5(5) . . . . ?
B5 B10 B11 B6 -37.5(4) . . . . ?
B5 B10 B11 B7 62.9(5) . . . . ?
B5 B10 B11 B12 100.3(4) . . . . ?
B5 B10 B12 B7 -64.0(5) . . . . ?
B5 B10 B12 B8 -0.5(6) . . . . ?
B5 B10 B12 B9 37.1(4) . . . . ?
B5 B10 B12 B11 -101.2(4) . . . . ?
B5A C1A C2A C3A 144.7(5) . . . . ?
B5A C1A C2A B3A -106.5(5) . . . . ?
B5A C1A C2A B6A 38.6(5) . . . . ?
B5A C1A C2A B7A -67.4(5) . . . . ?
B5A C1A C2A B11A -0.6(6) . . . . ?
B5A C1A C9A O1A 124.0(4) . . . . ?
B5A C1A C9A O2A -55.7(6) . . . . ?
B5A C1A B3A C2A 102.0(4) . . . . ?
B5A C1A B3A B4A -37.3(4) . . . . ?
B5A C1A B3A B7A 65.3(4) . . . . ?
B5A C1A B3A B8A 2.3(4) . . . . ?
B5A C1A B4A B3A 141.4(4) . . . . ?
B5A C1A B4A B8A 102.1(5) . . . . ?
B5A C1A B4A B9A 39.9(5) . . . . ?
B5A C1A B6A C2A -139.0(5) . . . . ?
B5A C1A B6A B10A -41.2(6) . . . . ?
B5A C1A B6A B11A -102.9(6) . . . . ?
B5A B4A B8A B3A 100.6(4) . . . . ?
B5A B4A B8A B7A 63.6(6) . . . . ?
B5A B4A B8A B9A -37.4(4) . . . . ?
B5A B4A B8A B12A 0.5(6) . . . . ?
B5A B4A B9A B8A 138.3(4) . . . . ?
B5A B4A B9A B10A 38.4(6) . . . . ?
B5A B4A B9A B12A 100.5(6) . . . . ?
B5A B6A B10A B9A -35.7(6) . . . . ?
B5A B6A B10A B11A -137.9(5) . . . . ?
B5A B6A B10A B12A -100.2(5) . . . . ?
B5A B6A B11A C2A -96.6(4) . . . . ?
B5A B6A B11A B7A -62.1(5) . . . . ?
B5A B6A B11A B10A 38.3(4) . . . . ?
B5A B6A B11A B12A 1.5(6) . . . . ?
B5A B9A B10A B6A 35.8(6) . . . . ?
B5A B9A B10A B11A 100.2(6) . . . . ?
B5A B9A B10A B12A 138.1(5) . . . . ?
B5A B9A B12A B7A 63.7(8) . . . . ?
B5A B9A B12A B8A 101.3(5) . . . . ?
B5A B9A B12A B10A -37.8(5) . . . . ?
B5A B9A B12A B11A -0.1(7) . . . . ?
B5A B10A B11A C2A 2.3(8) . . . . ?
B5A B10A B11A B6A -37.4(5) . . . . ?
B5A B10A B11A B7A 64.2(7) . . . . ?
B5A B10A B11A B12A 100.9(6) . . . . ?
B5A B10A B12A B7A -64.1(6) . . . . ?
B5A B10A B12A B8A 0.3(6) . . . . ?
B5A B10A B12A B9A 37.1(4) . . . . ?
B5A B10A B12A B11A -101.0(5) . . . . ?
B6 C1 C2 C3 108.1(4) . . . . ?
B6 C1 C2 B3 -144.2(4) . . . . ?
B6 C1 C2 B7 -104.4(4) . . . . ?
B6 C1 C2 B11 -38.5(4) . . . . ?
B6 C1 C9 O1 -138.0(4) . . . . ?
B6 C1 C9 O2 43.8(5) . . . . ?
B6 C1 B3 C2 34.0(3) . . . . ?
B6 C1 B3 B4 -105.5(4) . . . . ?
B6 C1 B3 B7 -2.9(5) . . . . ?
B6 C1 B3 B8 -65.4(4) . . . . ?
B6 C1 B4 B3 104.8(4) . . . . ?
B6 C1 B4 B5 -36.6(3) . . . . ?
B6 C1 B4 B8 65.4(5) . . . . ?
B6 C1 B4 B9 3.0(5) . . . . ?
B6 C1 B5 B4 141.8(4) . . . . ?
B6 C1 B5 B9 101.9(4) . . . . ?
B6 C1 B5 B10 39.2(4) . . . . ?
B6 C2 C3 C4 -32.3(5) . . . . ?
B6 C2 C3 C8 155.1(4) . . . . ?
B6 C2 B3 C1 -33.0(3) . . . . ?
B6 C2 B3 B4 2.1(5) . . . . ?
B6 C2 B3 B7 103.9(4) . . . . ?
B6 C2 B3 B8 65.6(4) . . . . ?
B6 C2 B7 B3 -103.5(4) . . . . ?
B6 C2 B7 B8 -65.2(5) . . . . ?
B6 C2 B7 B11 36.9(3) . . . . ?
B6 C2 B7 B12 -2.3(5) . . . . ?
B6 C2 B11 B7 -140.4(4) . . . . ?
B6 C2 B11 B10 -38.8(4) . . . . ?
B6 C2 B11 B12 -102.0(4) . . . . ?
B6 B5 B9 B4 100.6(4) . . . . ?
B6 B5 B9 B8 63.0(5) . . . . ?
B6 B5 B9 B10 -37.5(4) . . . . ?
B6 B5 B9 B12 0.1(5) . . . . ?
B6 B5 B10 B9 137.7(4) . . . . ?
B6 B5 B10 B11 37.4(4) . . . . ?
B6 B5 B10 B12 100.6(4) . . . . ?
B6 B10 B11 C2 39.0(3) . . . . ?
B6 B10 B11 B7 100.5(4) . . . . ?
B6 B10 B11 B12 137.8(4) . . . . ?
B6 B10 B12 B7 -0.4(5) . . . . ?
B6 B10 B12 B8 63.2(5) . . . . ?
B6 B10 B12 B9 100.7(4) . . . . ?
B6 B10 B12 B11 -37.5(4) . . . . ?
B6 B11 B12 B7 -100.7(4) . . . . ?
B6 B11 B12 B8 -63.3(5) . . . . ?
B6 B11 B12 B9 0.4(6) . . . . ?
B6 B11 B12 B10 37.5(4) . . . . ?
B6A C1A C2A C3A 106.1(5) . . . . ?
B6A C1A C2A B3A -145.1(4) . . . . ?
B6A C1A C2A B7A -106.0(5) . . . . ?
B6A C1A C2A B11A -39.2(5) . . . . ?
B6A C1A C9A O1A -163.3(4) . . . . ?
B6A C1A C9A O2A 17.0(6) . . . . ?
B6A C1A B3A C2A 33.2(4) . . . . ?
B6A C1A B3A B4A -106.1(4) . . . . ?
B6A C1A B3A B7A -3.4(5) . . . . ?
B6A C1A B3A B8A -66.4(4) . . . . ?
B6A C1A B4A B3A 105.0(4) . . . . ?
B6A C1A B4A B5A -36.5(5) . . . . ?
B6A C1A B4A B8A 65.6(5) . . . . ?
B6A C1A B4A B9A 3.4(6) . . . . ?
B6A C1A B5A B4A 142.1(5) . . . . ?
B6A C1A B5A B9A 102.2(5) . . . . ?
B6A C1A B5A B10A 40.3(5) . . . . ?
B6A C2A C3A C4A -35.8(6) . . . . ?
B6A C2A C3A C8A 145.7(4) . . . . ?
B6A C2A B3A C1A -32.6(4) . . . . ?
B6A C2A B3A B4A 2.4(5) . . . . ?
B6A C2A B3A B7A 105.2(5) . . . . ?
B6A C2A B3A B8A 65.4(5) . . . . ?
B6A C2A B7A B3A -103.9(4) . . . . ?
B6A C2A B7A B8A -64.4(5) . . . . ?
B6A C2A B7A B11A 37.0(4) . . . . ?
B6A C2A B7A B12A -2.5(5) . . . . ?
B6A C2A B11A B7A -141.2(4) . . . . ?
B6A C2A B11A B10A -39.6(5) . . . . ?
B6A C2A B11A B12A -101.4(6) . . . . ?
B6A B5A B9A B4A 101.9(5) . . . . ?
B6A B5A B9A B8A 64.1(5) . . . . ?
B6A B5A B9A B10A -35.7(5) . . . . ?
B6A B5A B9A B12A 1.1(7) . . . . ?
B6A B5A B10A B9A 139.7(6) . . . . ?
B6A B5A B10A B11A 38.0(5) . . . . ?
B6A B5A B10A B12A 101.9(6) . . . . ?
B6A B10A B11A C2A 39.7(4) . . . . ?
B6A B10A B11A B7A 101.7(5) . . . . ?
B6A B10A B11A B12A 138.4(4) . . . . ?
B6A B10A B12A B7A -0.9(6) . . . . ?
B6A B10A B12A B8A 63.5(6) . . . . ?
B6A B10A B12A B9A 100.3(5) . . . . ?
B6A B10A B12A B11A -37.8(4) . . . . ?
B6A B11A B12A B7A -102.1(5) . . . . ?
B6A B11A B12A B8A -64.7(8) . . . . ?
B6A B11A B12A B9A -0.9(7) . . . . ?
B6A B11A B12A B10A 36.9(4) . . . . ?
B7 C2 C3 C4 113.2(5) . . . . ?
B7 C2 C3 C8 -59.5(5) . . . . ?
B7 C2 B3 C1 -137.0(4) . . . . ?
B7 C2 B3 B4 -101.8(4) . . . . ?
B7 C2 B3 B8 -38.3(4) . . . . ?
B7 C2 B6 C1 100.5(4) . . . . ?
B7 C2 B6 B5 65.0(4) . . . . ?
B7 C2 B6 B10 2.0(5) . . . . ?
B7 C2 B6 B11 -37.2(4) . . . . ?
B7 C2 B11 B6 140.4(4) . . . . ?
B7 C2 B11 B10 101.6(4) . . . . ?
B7 C2 B11 B12 38.5(4) . . . . ?
B7 B3 B4 C1 -96.6(4) . . . . ?
B7 B3 B4 B5 -62.2(4) . . . . ?
B7 B3 B4 B8 37.9(4) . . . . ?
B7 B3 B4 B9 0.8(5) . . . . ?
B7 B3 B8 B4 -137.7(4) . . . . ?
B7 B3 B8 B9 -100.7(4) . . . . ?
B7 B3 B8 B12 -36.9(4) . . . . ?
B7 B8 B9 B4 -100.7(4) . . . . ?
B7 B8 B9 B5 -63.2(5) . . . . ?
B7 B8 B9 B10 0.2(5) . . . . ?
B7 B8 B9 B12 37.7(4) . . . . ?
B7 B8 B12 B9 -137.6(4) . . . . ?
B7 B8 B12 B10 -100.3(4) . . . . ?
B7 B8 B12 B11 -37.2(4) . . . . ?
B7 B11 B12 B8 37.4(4) . . . . ?
B7 B11 B12 B9 101.0(4) . . . . ?
B7 B11 B12 B10 138.1(4) . . . . ?
B7A C2A C3A C4A 112.2(6) . . . . ?
B7A C2A C3A C8A -66.3(6) . . . . ?
B7A C2A B3A C1A -137.8(4) . . . . ?
B7A C2A B3A B4A -102.8(4) . . . . ?
B7A C2A B3A B8A -39.8(5) . . . . ?
B7A C2A B6A C1A 100.5(4) . . . . ?
B7A C2A B6A B5A 65.4(5) . . . . ?
B7A C2A B6A B10A 1.9(5) . . . . ?
B7A C2A B6A B11A -37.1(4) . . . . ?
B7A C2A B11A B6A 141.2(4) . . . . ?
B7A C2A B11A B10A 101.7(6) . . . . ?
B7A C2A B11A B12A 39.8(5) . . . . ?
B7A B3A B4A C1A -97.1(4) . . . . ?
B7A B3A B4A B5A -63.1(6) . . . . ?
B7A B3A B4A B8A 37.7(4) . . . . ?
B7A B3A B4A B9A 0.4(6) . . . . ?
B7A B3A B8A B4A -138.3(5) . . . . ?
B7A B3A B8A B9A -101.2(5) . . . . ?
B7A B3A B8A B12A -37.7(6) . . . . ?
B7A B8A B9A B4A -100.3(4) . . . . ?
B7A B8A B9A B5A -63.0(5) . . . . ?
B7A B8A B9A B10A 1.4(6) . . . . ?
B7A B8A B9A B12A 37.3(4) . . . . ?
B7A B8A B12A B9A -138.3(6) . . . . ?
B7A B8A B12A B10A -101.3(5) . . . . ?
B7A B8A B12A B11A -37.2(6) . . . . ?
B7A B11A B12A B8A 37.5(6) . . . . ?
B7A B11A B12A B9A 101.3(5) . . . . ?
B7A B11A B12A B10A 139.0(4) . . . . ?
B8 B3 B4 C1 -134.5(4) . . . . ?
B8 B3 B4 B5 -100.2(4) . . . . ?
B8 B3 B4 B9 -37.1(4) . . . . ?
B8 B3 B7 C2 136.5(4) . . . . ?
B8 B3 B7 B11 101.0(5) . . . . ?
B8 B3 B7 B12 36.9(4) . . . . ?
B8 B4 B5 C1 -97.1(4) . . . . ?
B8 B4 B5 B6 -63.3(5) . . . . ?
B8 B4 B5 B9 37.3(4) . . . . ?
B8 B4 B5 B10 -0.4(5) . . . . ?
B8 B4 B9 B5 -138.1(4) . . . . ?
B8 B4 B9 B10 -100.7(4) . . . . ?
B8 B4 B9 B12 -36.9(4) . . . . ?
B8 B7 B11 C2 98.7(4) . . . . ?
B8 B7 B11 B6 63.3(5) . . . . ?
B8 B7 B11 B10 0.3(5) . . . . ?
B8 B7 B11 B12 -37.4(4) . . . . ?
B8 B7 B12 B9 38.0(4) . . . . ?
B8 B7 B12 B10 101.1(4) . . . . ?
B8 B7 B12 B11 138.3(4) . . . . ?
B8 B9 B10 B5 -101.2(4) . . . . ?
B8 B9 B10 B6 -63.3(5) . . . . ?
B8 B9 B10 B11 0.0(5) . . . . ?
B8 B9 B10 B12 37.1(4) . . . . ?
B8 B9 B12 B7 -38.0(4) . . . . ?
B8 B9 B12 B10 -138.1(4) . . . . ?
B8 B9 B12 B11 -101.0(5) . . . . ?
B8A B3A B4A C1A -134.8(4) . . . . ?
B8A B3A B4A B5A -100.8(5) . . . . ?
B8A B3A B4A B9A -37.3(5) . . . . ?
B8A B3A B7A C2A 134.9(5) . . . . ?
B8A B3A B7A B11A 100.5(5) . . . . ?
B8A B3A B7A B12A 37.6(6) . . . . ?
B8A B4A B5A C1A -97.2(4) . . . . ?
B8A B4A B5A B6A -63.0(6) . . . . ?
B8A B4A B5A B9A 37.2(4) . . . . ?
B8A B4A B5A B10A -0.3(6) . . . . ?
B8A B4A B9A B5A -138.3(4) . . . . ?
B8A B4A B9A B10A -99.9(6) . . . . ?
B8A B4A B9A B12A -37.7(5) . . . . ?
B8A B7A B11A C2A 97.9(4) . . . . ?
B8A B7A B11A B6A 62.9(5) . . . . ?
B8A B7A B11A B10A -0.4(6) . . . . ?
B8A B7A B11A B12A -36.7(4) . . . . ?
B8A B7A B12A B9A 37.5(5) . . . . ?
B8A B7A B12A B10A 101.7(5) . . . . ?
B8A B7A B12A B11A 138.6(6) . . . . ?
B8A B9A B10A B5A -101.9(5) . . . . ?
B8A B9A B10A B6A -66.1(8) . . . . ?
B8A B9A B10A B11A -1.7(7) . . . . ?
B8A B9A B10A B12A 36.2(5) . . . . ?
B8A B9A B12A B7A -37.7(5) . . . . ?
B8A B9A B12A B10A -139.2(5) . . . . ?
B8A B9A B12A B11A -101.5(6) . . . . ?
B9 B4 B5 C1 -134.4(4) . . . . ?
B9 B4 B5 B6 -100.6(4) . . . . ?
B9 B4 B5 B10 -37.7(4) . . . . ?
B9 B4 B8 B3 138.4(4) . . . . ?
B9 B4 B8 B7 100.5(5) . . . . ?
B9 B4 B8 B12 37.3(4) . . . . ?
B9 B5 B6 C1 -97.1(4) . . . . ?
B9 B5 B6 C2 -61.8(4) . . . . ?
B9 B5 B6 B10 37.8(4) . . . . ?
B9 B5 B6 B11 0.2(5) . . . . ?
B9 B5 B10 B6 -137.7(4) . . . . ?
B9 B5 B10 B11 -100.4(5) . . . . ?
B9 B5 B10 B12 -37.2(4) . . . . ?
B9 B8 B12 B7 137.6(4) . . . . ?
B9 B8 B12 B10 37.3(4) . . . . ?
B9 B8 B12 B11 100.5(4) . . . . ?
B9 B10 B11 C2 -61.6(5) . . . . ?
B9 B10 B11 B6 -100.6(4) . . . . ?
B9 B10 B11 B7 -0.2(5) . . . . ?
B9 B10 B11 B12 37.2(4) . . . . ?
B9 B10 B12 B7 -101.1(4) . . . . ?
B9 B10 B12 B8 -37.5(4) . . . . ?
B9 B10 B12 B11 -138.3(4) . . . . ?
B9A B4A B5A C1A -134.4(5) . . . . ?
B9A B4A B5A B6A -100.3(6) . . . . ?
B9A B4A B5A B10A -37.6(4) . . . . ?
B9A B4A B8A B3A 138.0(4) . . . . ?
B9A B4A B8A B7A 101.0(5) . . . . ?
B9A B4A B8A B12A 37.9(4) . . . . ?
B9A B5A B6A C1A -97.4(5) . . . . ?
B9A B5A B6A C2A -62.2(6) . . . . ?
B9A B5A B6A B10A 35.9(5) . . . . ?
B9A B5A B6A B11A -1.6(6) . . . . ?
B9A B5A B10A B6A -139.7(6) . . . . ?
B9A B5A B10A B11A -101.7(7) . . . . ?
B9A B5A B10A B12A -37.8(5) . . . . ?
B9A B8A B12A B7A 138.3(6) . . . . ?
B9A B8A B12A B10A 37.0(5) . . . . ?
B9A B8A B12A B11A 101.1(7) . . . . ?
B9A B10A B11A C2A -60.6(7) . . . . ?
B9A B10A B11A B6A -100.4(6) . . . . ?
B9A B10A B11A B7A 1.3(7) . . . . ?
B9A B10A B11A B12A 38.0(5) . . . . ?
B9A B10A B12A B7A -101.2(5) . . . . ?
B9A B10A B12A B8A -36.8(4) . . . . ?
B9A B10A B12A B11A -138.1(4) . . . . ?
B10 B5 B6 C1 -135.0(4) . . . . ?
B10 B5 B6 C2 -99.6(4) . . . . ?
B10 B5 B6 B11 -37.7(4) . . . . ?
B10 B5 B9 B4 138.1(4) . . . . ?
B10 B5 B9 B8 100.5(4) . . . . ?
B10 B5 B9 B12 37.5(4) . . . . ?
B10 B6 B11 C2 -135.8(4) . . . . ?
B10 B6 B11 B7 -101.0(4) . . . . ?
B10 B6 B11 B12 -37.9(4) . . . . ?
B10 B9 B12 B7 100.2(4) . . . . ?
B10 B9 B12 B8 138.1(4) . . . . ?
B10 B9 B12 B11 37.1(4) . . . . ?
B10 B11 B12 B7 -138.1(4) . . . . ?
B10 B11 B12 B8 -100.8(4) . . . . ?
B10 B11 B12 B9 -37.1(4) . . . . ?
B10A B5A B6A C1A -133.3(6) . . . . ?
B10A B5A B6A C2A -98.1(6) . . . . ?
B10A B5A B6A B11A -37.5(5) . . . . ?
B10A B5A B9A B4A 137.6(5) . . . . ?
B10A B5A B9A B8A 99.9(5) . . . . ?
B10A B5A B9A B12A 36.8(5) . . . . ?
B10A B6A B11A C2A -134.9(4) . . . . ?
B10A B6A B11A B7A -100.3(5) . . . . ?
B10A B6A B11A B12A -36.7(5) . . . . ?
B10A B9A B12A B7A 101.5(6) . . . . ?
B10A B9A B12A B8A 139.2(5) . . . . ?
B10A B9A B12A B11A 37.7(5) . . . . ?
B10A B11A B12A B7A -139.0(4) . . . . ?
B10A B11A B12A B8A -101.6(7) . . . . ?
B10A B11A B12A B9A -37.8(5) . . . . ?
B11 C2 C3 C4 39.7(6) . . . . ?
B11 C2 C3 C8 -133.0(4) . . . . ?
B11 C2 B3 C1 -99.5(4) . . . . ?
B11 C2 B3 B4 -64.4(4) . . . . ?
B11 C2 B3 B7 37.4(4) . . . . ?
B11 C2 B3 B8 -0.9(5) . . . . ?
B11 C2 B6 C1 137.7(4) . . . . ?
B11 C2 B6 B5 102.1(4) . . . . ?
B11 C2 B6 B10 39.2(4) . . . . ?
B11 C2 B7 B3 -140.4(4) . . . . ?
B11 C2 B7 B8 -102.1(5) . . . . ?
B11 C2 B7 B12 -39.2(4) . . . . ?
B11 B6 B10 B5 138.2(4) . . . . ?
B11 B6 B10 B9 100.7(4) . . . . ?
B11 B6 B10 B12 37.5(4) . . . . ?
B11 B7 B8 B3 -101.1(4) . . . . ?
B11 B7 B8 B4 -63.4(5) . . . . ?
B11 B7 B8 B9 -0.3(5) . . . . ?
B11 B7 B8 B12 37.6(4) . . . . ?
B11 B7 B12 B8 -138.3(4) . . . . ?
B11 B7 B12 B9 -100.3(4) . . . . ?
B11 B7 B12 B10 -37.2(4) . . . . ?
B11 B10 B12 B7 37.2(4) . . . . ?
B11 B10 B12 B8 100.7(4) . . . . ?
B11 B10 B12 B9 138.3(4) . . . . ?
B11A C2A C3A C4A 36.3(7) . . . . ?
B11A C2A C3A C8A -142.2(5) . . . . ?
B11A C2A B3A C1A -100.5(4) . . . . ?
B11A C2A B3A B4A -65.5(5) . . . . ?
B11A C2A B3A B7A 37.3(5) . . . . ?
B11A C2A B3A B8A -2.5(6) . . . . ?
B11A C2A B6A C1A 137.6(4) . . . . ?
B11A C2A B6A B5A 102.5(5) . . . . ?
B11A C2A B6A B10A 39.0(4) . . . . ?
B11A C2A B7A B3A -140.9(4) . . . . ?
B11A C2A B7A B8A -101.4(5) . . . . ?
B11A C2A B7A B12A -39.5(4) . . . . ?
B11A B6A B10A B5A 137.9(5) . . . . ?
B11A B6A B10A B9A 102.1(7) . . . . ?
B11A B6A B10A B12A 37.7(4) . . . . ?
B11A B7A B8A B3A -100.7(5) . . . . ?
B11A B7A B8A B4A -63.4(5) . . . . ?
B11A B7A B8A B9A -0.7(5) . . . . ?
B11A B7A B8A B12A 36.8(5) . . . . ?
B11A B7A B12A B8A -138.6(6) . . . . ?
B11A B7A B12A B9A -101.2(7) . . . . ?
B11A B7A B12A B10A -37.0(4) . . . . ?
B11A B10A B12A B7A 36.9(4) . . . . ?
B11A B10A B12A B8A 101.3(5) . . . . ?
B11A B10A B12A B9A 138.1(4) . . . . ?
B12 B7 B8 B3 -138.7(4) . . . . ?
B12 B7 B8 B4 -101.0(5) . . . . ?
B12 B7 B8 B9 -37.9(4) . . . . ?
B12 B7 B11 C2 136.1(4) . . . . ?
B12 B7 B11 B6 100.7(4) . . . . ?
B12 B7 B11 B10 37.7(4) . . . . ?
B12 B8 B9 B4 -138.4(4) . . . . ?
B12 B8 B9 B5 -101.0(4) . . . . ?
B12 B8 B9 B10 -37.5(4) . . . . ?
B12 B9 B10 B5 -138.3(4) . . . . ?
B12 B9 B10 B6 -100.4(4) . . . . ?
B12 B9 B10 B11 -37.2(4) . . . . ?
B12 B10 B11 C2 -98.9(4) . . . . ?
B12 B10 B11 B6 -137.8(4) . . . . ?
B12 B10 B11 B7 -37.4(4) . . . . ?
B12A B7A B8A B3A -137.5(6) . . . . ?
B12A B7A B8A B4A -100.2(7) . . . . ?
B12A B7A B8A B9A -37.5(5) . . . . ?
B12A B7A B11A C2A 134.6(5) . . . . ?
B12A B7A B11A B6A 99.6(5) . . . . ?
B12A B7A B11A B10A 36.3(5) . . . . ?
B12A B8A B9A B4A -137.6(5) . . . . ?
B12A B8A B9A B5A -100.3(5) . . . . ?
B12A B8A B9A B10A -35.8(5) . . . . ?
B12A B9A B10A B5A -138.1(5) . . . . ?
B12A B9A B10A B6A -102.3(6) . . . . ?
B12A B9A B10A B11A -37.9(5) . . . . ?
B12A B10A B11A C2A -98.6(5) . . . . ?
B12A B10A B11A B6A -138.4(4) . . . . ?
B12A B10A B11A B7A -36.7(4) . . . . ?
